data_7104513
loop_
_publ_author_name
'Jin, Ping'
'Dalgarno, Scott J'
'Warren, John E'
'Teat, Simon J'
'Atwood, Jerry L'

_publ_section_title
;
 Enhanced control over metal composition in mixed Ga/Zn and Ga/Cu
 coordinated pyrogallol[4]arene nanocapsules.
;
_journal_issue 23
_journal_name_full 'Chemical communications (Cambridge, England)'
_journal_page_first 3348
_journal_page_last 3350
_journal_paper_doi 10.1039/b822430g
_journal_volume 34
_journal_year 2009
_chemical_formula_sum 'C264 H264 Ga14 O120 Zn10'
_chemical_formula_weight 6986.53
_chemical_name_common 'PgC3 Ga14 Zn10'
_chemical_name_systematic
;
?
;
_space_group_IT_number 2
_symmetry_cell_setting triclinic
_symmetry_space_group_name_Hall '-P 1'
_symmetry_space_group_name_H-M 'P -1'
_atom_sites_solution_hydrogens geom
_atom_sites_solution_primary direct
_atom_sites_solution_secondary difmap
_audit_creation_method SHELXL-97
_cell_angle_alpha 96.681(2)
_cell_angle_beta 114.976(2)
_cell_angle_gamma 96.147(2)
_cell_formula_units_Z 1
_cell_length_a 26.3300(9)
_cell_length_b 26.3839(9)
_cell_length_c 26.3882(9)
_cell_measurement_temperature 100(2)
_cell_volume 16254.1(10)
_computing_cell_refinement 'SAINT (Bruker, 1998)'
_computing_data_collection 'Apex II'
_computing_data_reduction 'SAINT (Bruker, 1998)'
_computing_molecular_graphics 'XSeed (Barbour, 2001)'
_computing_publication_material 'local program'
_computing_structure_refinement 'SHELXL-97 (Sheldrick, 1997)'
_computing_structure_solution 'SHELXS-97 (Sheldrick, 1990)'
_diffrn_ambient_temperature 100(2)
_diffrn_measured_fraction_theta_full 0.984
_diffrn_measured_fraction_theta_max 0.984
_diffrn_measurement_device_type 'Bruker Apex II CCD Diffractometer'
_diffrn_measurement_method '\w rotation with narrow frames'
_diffrn_radiation_monochromator 'silicon 111'
_diffrn_radiation_source 'Advanced Light Source station 11.3.1'
_diffrn_radiation_type synchrotron
_diffrn_radiation_wavelength 0.77490
_diffrn_reflns_av_R_equivalents 0.0455
_diffrn_reflns_av_sigmaI/netI 0.0618
_diffrn_reflns_limit_h_max 25
_diffrn_reflns_limit_h_min -25
_diffrn_reflns_limit_k_max 25
_diffrn_reflns_limit_k_min -25
_diffrn_reflns_limit_l_max 25
_diffrn_reflns_limit_l_min -25
_diffrn_reflns_number 94103
_diffrn_reflns_theta_full 19.97
_diffrn_reflns_theta_max 19.97
_diffrn_reflns_theta_min 0.87
_exptl_absorpt_coefficient_mu 1.225
_exptl_absorpt_correction_T_max 0.8376
_exptl_absorpt_correction_T_min 0.7576
_exptl_absorpt_correction_type multi-scan
_exptl_absorpt_process_details Bruker-SADABS
_exptl_crystal_colour Colourless
_exptl_crystal_density_diffrn 0.714
_exptl_crystal_density_method 'not measured'
_exptl_crystal_description Prism
_exptl_crystal_F_000 3542
_exptl_crystal_size_max 0.24
_exptl_crystal_size_mid 0.18
_exptl_crystal_size_min 0.15
_platon_squeeze_details
;
;
_refine_diff_density_max 0.614
_refine_diff_density_min -0.531
_refine_diff_density_rms 0.092
_refine_ls_extinction_method none
_refine_ls_goodness_of_fit_ref 1.112
_refine_ls_hydrogen_treatment constr
_refine_ls_matrix_type fullcycle
_refine_ls_number_parameters 2049
_refine_ls_number_reflns 29742
_refine_ls_number_restraints 220
_refine_ls_restrained_S_all 1.119
_refine_ls_R_factor_all 0.0940
_refine_ls_R_factor_gt 0.0695
_refine_ls_shift/su_max 6.824
_refine_ls_shift/su_mean 0.078
_refine_ls_structure_factor_coef Fsqd
_refine_ls_weighting_details 'calc w=1/[\s^2^(Fo^2^)+(0.1000P)^2^+0.0000P] where P=(Fo^2^+2Fc^2^)/3'
_refine_ls_weighting_scheme calc
_refine_ls_wR_factor_gt 0.1779
_refine_ls_wR_factor_ref 0.1885
_reflns_number_gt 18158
_reflns_number_total 29742
_reflns_threshold_expression >2sigma(I)
_cod_data_source_file b822430g.txt
_cod_data_source_block 2
_cod_original_sg_symbol_H-M P-1
_cod_database_code 7104513

loop_
_symmetry_equiv_pos_as_xyz
'x, y, z'
'-x, -y, -z'

loop_
_atom_site_label
_atom_site_type_symbol
_atom_site_fract_x
_atom_site_fract_y
_atom_site_fract_z
_atom_site_U_iso_or_equiv
_atom_site_adp_type
_atom_site_occupancy
_atom_site_symmetry_multiplicity
_atom_site_calc_flag
_atom_site_refinement_flags
_atom_site_disorder_assembly
_atom_site_disorder_group
Ga1 Ga 0.1760(3) 0.1937(3) 0.7806(3) 0.118(3) Uani 0.58 1 d P . 1
O1 O -0.0593(2) 0.26110(16) 0.36328(19) 0.0591(13) Uani 1 1 d . . .
C1 C 0.1546(3) 0.3360(2) 0.5578(3) 0.0476(18) Uani 1 1 d . . .
Ga2 Ga 0.2588(3) 0.2050(3) 0.6985(4) 0.087(3) Uani 0.58 1 d P . 1
C2 C 0.1646(3) 0.2914(3) 0.5294(3) 0.0533(19) Uani 1 1 d . A .
Ga3 Ga 0.2745(5) 0.1009(5) 0.7846(6) 0.112(4) Uani 0.58 1 d P . 1
O3 O 0.13595(19) 0.07300(16) 0.29294(18) 0.0571(12) Uani 1 1 d . . .
C3 C 0.1273(3) 0.2697(3) 0.4740(3) 0.058(2) Uani 1 1 d . A .
Ga4 Ga 0.2072(3) 0.2077(3) 0.5015(3) 0.0592(11) Uani 0.58 1 d P A 1
O4 O -0.16814(19) 0.24472(16) 0.46485(19) 0.0595(13) Uani 1 1 d . . .
C4 C 0.0793(3) 0.2906(3) 0.4432(3) 0.0525(19) Uani 1 1 d . A .
Ga5 Ga 0.1702(3) 0.1118(3) 0.3704(2) 0.0584(9) Uani 0.58 1 d P A 1
O5 O 0.0162(2) 0.19269(16) 0.2913(2) 0.0653(14) Uani 1 1 d . . .
C5 C 0.0682(3) 0.3349(2) 0.4714(3) 0.0431(17) Uani 1 1 d . . .
Ga6 Ga 0.0801(3) 0.2128(3) 0.3657(4) 0.106(3) Uani 0.58 1 d P A 1
O6 O 0.22251(18) -0.02288(18) 0.36730(17) 0.0634(13) Uani 1 1 d . . .
C6 C 0.1059(3) 0.3555(2) 0.5261(3) 0.0460(18) Uani 1 1 d . . .
H6 H 0.0985 0.3853 0.5439 0.055 Uiso 1 1 calc R . .
Ga7 Ga 0.1556(4) -0.1745(4) 0.4072(4) 0.0704(15) Uani 0.58 1 d P . 1
O7 O -0.2419(2) 0.05120(17) 0.19983(19) 0.0659(14) Uani 1 1 d . . .
C7 C 0.0140(3) 0.3559(2) 0.4387(3) 0.0512(19) Uani 1 1 d . . .
H7 H 0.0050 0.3464 0.3977 0.061 Uiso 1 1 calc R . .
Ga8 Ga 0.1468(4) -0.0666(3) 0.3274(4) 0.0675(12) Uani 0.58 1 d P A 1
O8 O 0.23487(19) -0.15699(14) 0.4685(2) 0.0625(14) Uani 1 1 d . . .
C8 C -0.0354(3) 0.3273(3) 0.4451(3) 0.0401(17) Uani 1 1 d . . .
Ga9 Ga 0.0241(4) -0.1765(4) 0.2766(4) 0.0641(12) Uani 0.58 1 d P . 1
C9 C -0.0678(3) 0.2840(3) 0.4085(3) 0.0538(19) Uani 1 1 d . . .
Ga10 Ga -0.2386(5) 0.0859(4) 0.2707(5) 0.0755(16) Uani 0.58 1 d P . 1
C10 C -0.1136(3) 0.2574(3) 0.4143(3) 0.0554(19) Uani 1 1 d . . .
Ga11 Ga -0.1217(2) 0.2003(2) 0.3171(2) 0.078(2) Uani 0.58 1 d P . 1
O11 O 0.2359(2) 0.26529(16) 0.65890(19) 0.0618(14) Uani 1 1 d . . .
C11 C -0.1244(3) 0.2760(3) 0.4605(3) 0.055(2) Uani 1 1 d . . .
Ga12 Ga -0.2036(3) 0.1860(2) 0.4011(4) 0.0733(11) Uani 0.58 1 d P . 1
Zn1 Zn 0.1737(3) 0.1926(4) 0.7773(4) 0.085(4) Uani 0.42 1 d P . 2
Zn2 Zn 0.2642(5) 0.2076(5) 0.7015(6) 0.122(5) Uani 0.42 1 d P . 2
Zn3 Zn 0.2649(6) 0.0939(7) 0.7750(8) 0.067(2) Uani 0.42 1 d P . 2
Zn4 Zn 0.2201(5) 0.2185(5) 0.5011(5) 0.098(4) Uani 0.42 1 d P A 2
Zn5 Zn 0.1795(5) 0.1200(5) 0.3707(4) 0.124(4) Uani 0.42 1 d P A 2
Zn6 Zn 0.0767(3) 0.2068(4) 0.3718(5) 0.0514(16) Uani 0.42 1 d P A 2
Zn7 Zn 0.1673(7) -0.1795(6) 0.4017(7) 0.089(4) Uani 0.42 1 d P . 2
Zn8 Zn 0.1565(5) -0.0758(5) 0.3159(5) 0.074(2) Uani 0.42 1 d P A 2
Zn9 Zn 0.0333(6) -0.1815(6) 0.2659(6) 0.087(3) Uani 0.42 1 d P . 2
Zn10 Zn -0.2518(7) 0.0978(6) 0.2613(8) 0.083(3) Uani 0.42 1 d P . 2
Zn11 Zn -0.1233(4) 0.2020(4) 0.3165(4) 0.148(5) Uani 0.42 1 d P . 2
Zn12 Zn -0.2133(6) 0.1906(5) 0.3903(6) 0.132(5) Uani 0.42 1 d P . 2
C12 C -0.0923(3) 0.3199(3) 0.4983(3) 0.0451(18) Uani 1 1 d . . .
C13 C -0.0474(3) 0.3452(2) 0.4915(3) 0.0494(19) Uani 1 1 d . . .
H13 H -0.0240 0.3752 0.5182 0.059 Uiso 1 1 calc R . .
O14 O 0.3079(2) -0.03978(17) 0.73767(19) 0.0661(14) Uani 1 1 d . . .
C14 C -0.1036(3) 0.3384(2) 0.5497(3) 0.0469(18) Uani 1 1 d . . .
H14 H -0.1442 0.3236 0.5386 0.056 Uiso 1 1 calc R . .
O15 O 0.2830(2) 0.19547(17) 0.55669(19) 0.0691(14) Uani 1 1 d . . .
C15 C -0.0690(3) 0.3155(2) 0.5996(3) 0.0400(17) Uani 1 1 d . . .
O16 O 0.1274(2) 0.25063(16) 0.7610(2) 0.0658(14) Uani 1 1 d . . .
C16 C -0.0922(4) 0.2659(3) 0.6040(3) 0.055(2) Uani 1 1 d . . .
C17 C -0.0598(4) 0.2433(3) 0.6493(4) 0.076(2) Uani 1 1 d . . .
C18 C -0.0044(4) 0.2679(3) 0.6907(4) 0.069(2) Uani 1 1 d . . .
C19 C 0.0189(3) 0.3166(2) 0.6866(3) 0.0411(17) Uani 1 1 d . . .
O20 O -0.02971(19) -0.15973(17) 0.20312(18) 0.0603(13) Uani 1 1 d . . .
C20 C -0.0152(3) 0.3381(2) 0.6397(3) 0.0436(18) Uani 1 1 d . . .
H20 H 0.0003 0.3706 0.6356 0.052 Uiso 1 1 calc R . .
C21 C 0.0774(3) 0.3423(2) 0.7293(3) 0.0480(18) Uani 1 1 d . . .
H21 H 0.0836 0.3296 0.7654 0.058 Uiso 1 1 calc R . .
C22 C 0.1217(3) 0.3232(2) 0.7120(3) 0.0478(18) Uani 1 1 d . . .
O23 O 0.32232(19) 0.05714(16) 0.76287(19) 0.0626(13) Uani 1 1 d . . .
C23 C 0.1431(3) 0.2796(3) 0.7283(3) 0.060(2) Uani 1 1 d . . .
C24 C 0.1814(3) 0.2610(2) 0.7097(3) 0.063(2) Uani 1 1 d . . .
C25 C 0.1985(3) 0.2857(2) 0.6747(3) 0.055(2) Uani 1 1 d . . .
C26 C 0.1779(3) 0.3312(2) 0.6572(3) 0.0454(18) Uani 1 1 d . . .
O27 O 0.2105(2) 0.26755(16) 0.55611(19) 0.0659(14) Uani 1 1 d . . .
C27 C 0.1390(3) 0.3483(2) 0.6769(3) 0.0506(18) Uani 1 1 d . . .
H27 H 0.1240 0.3784 0.6655 0.061 Uiso 1 1 calc R . .
C28 C 0.1953(3) 0.3583(2) 0.6180(3) 0.0515(19) Uani 1 1 d . . .
H28 H 0.2331 0.3496 0.6237 0.062 Uiso 1 1 calc R . .
O29 O -0.1341(2) -0.16667(16) 0.17806(19) 0.0654(14) Uani 1 1 d . . .
C29 C 0.0229(3) 0.4147(2) 0.4513(3) 0.0529(19) Uani 1 1 d . . .
H29A H 0.0546 0.4292 0.4435 0.064 Uiso 1 1 calc R . .
H29B H 0.0335 0.4265 0.4921 0.064 Uiso 1 1 calc R . .
C30 C -0.0319(3) 0.4353(2) 0.4145(3) 0.059(2) Uani 1 1 d . . .
H30A H -0.0477 0.4172 0.3746 0.071 Uiso 1 1 calc R . .
H30B H -0.0609 0.4278 0.4284 0.071 Uiso 1 1 calc R . .
C31 C -0.0189(3) 0.4939(2) 0.4170(3) 0.062(2) Uani 1 1 d . . .
H31A H 0.0002 0.5115 0.4572 0.075 Uiso 1 1 calc R . .
H31B H 0.0076 0.5010 0.3999 0.075 Uiso 1 1 calc R . .
C32 C -0.0726(3) 0.5160(3) 0.3856(4) 0.087(3) Uani 1 1 d . . .
H32A H -0.0922 0.4979 0.3461 0.130 Uiso 1 1 calc R . .
H32B H -0.0623 0.5530 0.3866 0.130 Uiso 1 1 calc R . .
H32C H -0.0978 0.5112 0.4040 0.130 Uiso 1 1 calc R . .
O33 O 0.23548(17) 0.07422(15) 0.39245(17) 0.0575(13) Uani 1 1 d . . .
C33 C -0.0989(3) 0.3971(2) 0.5622(3) 0.058(2) Uani 1 1 d . . .
H33A H -0.0598 0.4138 0.5714 0.070 Uiso 1 1 calc R . .
H33B H -0.1059 0.4066 0.5958 0.070 Uiso 1 1 calc R . .
C34 C -0.1423(4) 0.4180(3) 0.5108(3) 0.080(3) Uani 1 1 d . . .
H34A H -0.1300 0.4159 0.4801 0.096 Uiso 1 1 calc R . .
H34B H -0.1802 0.3959 0.4958 0.096 Uiso 1 1 calc R . .
C35 C -0.1466(4) 0.4726(3) 0.5278(4) 0.109(3) Uani 1 1 d . . .
H35A H -0.1086 0.4948 0.5441 0.130 Uiso 1 1 calc R . .
H35B H -0.1609 0.4748 0.5570 0.130 Uiso 1 1 calc R . .
C36 C -0.1875(5) 0.4912(4) 0.4750(5) 0.164(5) Uani 1 1 d . . .
H36A H -0.1690 0.4969 0.4503 0.245 Uiso 1 1 calc R . .
H36B H -0.1977 0.5237 0.4865 0.245 Uiso 1 1 calc R . .
H36C H -0.2219 0.4649 0.4543 0.245 Uiso 1 1 calc R . .
C37 C 0.0845(3) 0.4008(2) 0.7429(3) 0.064(2) Uani 1 1 d U . .
H37A H 0.0800 0.4154 0.7087 0.076 Uiso 1 1 calc R . .
H37B H 0.0544 0.4101 0.7535 0.076 Uiso 1 1 calc R . .
C38 C 0.1419(4) 0.4242(3) 0.7910(4) 0.105(3) Uani 1 1 d U . .
H38A H 0.1724 0.4157 0.7805 0.126 Uiso 1 1 calc R B 2
H38B H 0.1469 0.4098 0.8254 0.126 Uiso 1 1 calc R B 2
C39 C 0.1464(5) 0.4866(4) 0.8037(5) 0.157(4) Uani 1 1 d U . 2
H39A H 0.1406 0.5014 0.7693 0.189 Uiso 1 1 calc R . 2
H39B H 0.1175 0.4957 0.8163 0.189 Uiso 1 1 calc R . 2
O40 O 0.0238(2) 0.24137(16) 0.7341(2) 0.0677(14) Uani 1 1 d . . .
C40 C 0.2094(7) 0.5080(6) 0.8533(7) 0.255(8) Uani 1 1 d U . 2
H40A H 0.2273 0.4788 0.8683 0.383 Uiso 1 1 calc R . 2
H40B H 0.2074 0.5312 0.8840 0.383 Uiso 1 1 calc R . 2
H40C H 0.2322 0.5270 0.8380 0.383 Uiso 1 1 calc R . 2
O41 O 0.1243(2) -0.02230(16) 0.26810(19) 0.0522(12) Uani 1 1 d . . .
C41 C 0.2035(3) 0.4176(2) 0.6327(3) 0.055(2) Uani 1 1 d . . .
H41A H 0.2123 0.4329 0.6042 0.066 Uiso 1 1 calc R . .
H41B H 0.1673 0.4275 0.6301 0.066 Uiso 1 1 calc R . .
C42 C 0.2502(3) 0.4401(3) 0.6911(4) 0.073(2) Uani 1 1 d . . .
H42A H 0.2408 0.4257 0.7198 0.088 Uiso 1 1 calc R . .
H42B H 0.2862 0.4294 0.6943 0.088 Uiso 1 1 calc R . .
C43 C 0.2588(4) 0.4979(3) 0.7040(4) 0.114(3) Uani 1 1 d . . .
H43A H 0.2223 0.5081 0.6999 0.137 Uiso 1 1 calc R . .
H43B H 0.2681 0.5117 0.6750 0.137 Uiso 1 1 calc R . .
C44 C 0.3064(5) 0.5245(4) 0.7644(5) 0.170(5) Uani 1 1 d . . .
H44A H 0.2934 0.5183 0.7932 0.254 Uiso 1 1 calc R . .
H44B H 0.3144 0.5619 0.7655 0.254 Uiso 1 1 calc R . .
H44C H 0.3411 0.5099 0.7720 0.254 Uiso 1 1 calc R . .
O45 O 0.0442(2) 0.26558(16) 0.3903(2) 0.0558(13) Uani 1 1 d . . .
O47 O -0.2541(2) -0.04626(17) 0.1759(2) 0.0681(14) Uani 1 1 d . . .
O49 O -0.1437(2) 0.23775(16) 0.5658(2) 0.0585(13) Uani 1 1 d . . .
O56 O -0.0833(2) 0.19586(18) 0.6546(2) 0.0826(17) Uani 1 1 d . . .
O57 O 0.30804(19) 0.19226(16) 0.65895(19) 0.0630(14) Uani 1 1 d . . .
C60 C -0.0081(3) 0.1370(2) 0.2010(3) 0.0418(17) Uani 1 1 d . . .
C61 C 0.0258(3) 0.1542(2) 0.2574(3) 0.0524(19) Uani 1 1 d . A .
O62 O 0.25895(18) -0.16104(16) 0.57116(19) 0.0608(13) Uani 1 1 d . . .
C62 C 0.0750(3) 0.1343(3) 0.2878(3) 0.061(2) Uani 1 1 d . . .
O63 O 0.2552(3) 0.2614(3) 0.4761(2) 0.119(2) Uani 1 1 d . . .
C63 C 0.0893(3) 0.0917(2) 0.2592(3) 0.0492(18) Uani 1 1 d . A .
C64 C 0.0551(3) 0.0735(2) 0.2013(3) 0.0407(17) Uani 1 1 d . . .
C65 C 0.0085(3) 0.0959(2) 0.1740(3) 0.0448(17) Uani 1 1 d . A .
H65 H -0.0143 0.0833 0.1346 0.054 Uiso 1 1 calc R . .
C66 C 0.0711(3) 0.0296(2) 0.1729(3) 0.0484(19) Uani 1 1 d . A .
H66 H 0.1130 0.0314 0.1952 0.058 Uiso 1 1 calc R . .
O67 O 0.1218(3) 0.2588(3) 0.3430(2) 0.113(2) Uani 1 1 d . . .
C67 C 0.0419(3) -0.0229(2) 0.1781(3) 0.0339(16) Uani 1 1 d . . .
C68 C 0.0715(3) -0.0442(3) 0.2260(3) 0.0528(19) Uani 1 1 d . A .
C69 C 0.0460(4) -0.0917(3) 0.2306(3) 0.0542(19) Uani 1 1 d . . .
C70 C -0.0072(4) -0.1147(3) 0.1923(3) 0.0495(19) Uani 1 1 d . A .
C71 C -0.0371(3) -0.0943(3) 0.1452(3) 0.0428(17) Uani 1 1 d . . .
C72 C -0.0108(3) -0.0472(2) 0.1397(3) 0.0388(17) Uani 1 1 d . A .
H72 H -0.0308 -0.0318 0.1078 0.047 Uiso 1 1 calc R . .
C73 C -0.0967(3) -0.1205(2) 0.1028(3) 0.052(2) Uani 1 1 d . A .
H73 H -0.0989 -0.1579 0.1062 0.062 Uiso 1 1 calc R . .
O74 O 0.3340(4) 0.1385(3) 0.8480(4) 0.142(3) Uani 1 1 d . . .
C74 C -0.1418(3) -0.1012(2) 0.1189(3) 0.0487(18) Uani 1 1 d . . .
C75 C -0.1560(3) -0.1238(3) 0.1556(3) 0.063(2) Uani 1 1 d . A .
C76 C -0.1952(3) -0.1063(3) 0.1732(3) 0.065(2) Uani 1 1 d . . .
O77 O 0.2053(2) 0.22018(19) 0.7290(2) 0.0856(18) Uani 1 1 d . . .
C77 C -0.2187(3) -0.0621(3) 0.1547(3) 0.063(2) Uani 1 1 d . A .
C78 C -0.2044(3) -0.0380(2) 0.1176(3) 0.0502(18) Uani 1 1 d . . .
C79 C -0.1648(3) -0.0577(3) 0.1014(3) 0.0520(19) Uani 1 1 d . A .
H79 H -0.1532 -0.0405 0.0775 0.062 Uiso 1 1 calc R . .
C80 C -0.2274(6) 0.0107(5) 0.1015(5) 0.056(3) Uani 0.50 1 d PDU A 1
H80 H -0.2648 0.0074 0.1033 0.067 Uiso 0.50 1 calc PR A 1
C81 C -0.1921(3) 0.0582(3) 0.1416(3) 0.0542(19) Uani 1 1 d . . .
O82 O -0.1765(2) 0.13536(19) 0.2725(2) 0.0857(17) Uani 1 1 d . . .
C82 C -0.2004(3) 0.0756(3) 0.1881(3) 0.061(2) Uani 1 1 d . A .
C83 C -0.1661(4) 0.1182(3) 0.2270(3) 0.061(2) Uani 1 1 d . A .
C84 C -0.1209(3) 0.1451(3) 0.2221(3) 0.0558(19) Uani 1 1 d . . .
C85 C -0.1100(3) 0.1291(2) 0.1754(3) 0.0404(17) Uani 1 1 d . A .
C86 C -0.1448(3) 0.0860(3) 0.1371(3) 0.0487(18) Uani 1 1 d . A .
H86 H -0.1371 0.0740 0.1061 0.058 Uiso 1 1 calc R . .
C87 C -0.0601(3) 0.1589(3) 0.1708(3) 0.0507(19) Uani 1 1 d . A .
H87 H -0.0532 0.1949 0.1921 0.061 Uiso 1 1 calc R . .
C88 C 0.0606(3) 0.0343(2) 0.1124(3) 0.053(2) Uani 1 1 d . . .
H88A H 0.0809 0.0683 0.1129 0.064 Uiso 1 1 calc R A .
H88B H 0.0195 0.0331 0.0890 0.064 Uiso 1 1 calc R . .
C89 C 0.0806(3) -0.0088(2) 0.0848(3) 0.056(2) Uani 1 1 d . A .
H89A H 0.1179 -0.0145 0.1129 0.067 Uiso 1 1 calc R . .
H89B H 0.0531 -0.0414 0.0739 0.067 Uiso 1 1 calc R . .
C90 C 0.0860(3) 0.0043(3) 0.0328(3) 0.065(2) Uani 1 1 d . . .
H90A H 0.0496 0.0129 0.0062 0.078 Uiso 1 1 calc R A .
H90B H 0.1158 0.0353 0.0444 0.078 Uiso 1 1 calc R . .
C91 C 0.1009(4) -0.0390(3) 0.0028(3) 0.084(3) Uani 1 1 d . A .
H91A H 0.1363 -0.0485 0.0292 0.126 Uiso 1 1 calc R . .
H91B H 0.1059 -0.0278 -0.0292 0.126 Uiso 1 1 calc R . .
H91C H 0.0702 -0.0690 -0.0114 0.126 Uiso 1 1 calc R . .
C92 C -0.1101(3) -0.1189(3) 0.0398(3) 0.061(2) Uani 1 1 d . . .
H92A H -0.1497 -0.1362 0.0149 0.073 Uiso 1 1 calc R A .
H92B H -0.1063 -0.0824 0.0344 0.073 Uiso 1 1 calc R . .
O93 O -0.0875(2) 0.18700(18) 0.26426(19) 0.0584(13) Uani 1 1 d . . .
C93 C -0.0693(3) -0.1462(3) 0.0234(3) 0.072(2) Uani 1 1 d . A .
H93A H -0.0308 -0.1249 0.0430 0.087 Uiso 1 1 calc R . .
H93B H -0.0671 -0.1799 0.0366 0.087 Uiso 1 1 calc R . .
C94 C -0.0876(4) -0.1554(4) -0.0397(4) 0.103(3) Uani 1 1 d . . .
H94A H -0.0934 -0.1222 -0.0537 0.124 Uiso 1 1 calc R A .
H94B H -0.1243 -0.1796 -0.0592 0.124 Uiso 1 1 calc R . .
C95 C -0.0440(4) -0.1775(4) -0.0544(4) 0.127(4) Uani 1 1 d . A .
H95A H -0.0063 -0.1566 -0.0306 0.191 Uiso 1 1 calc R . .
H95B H -0.0537 -0.1771 -0.0945 0.191 Uiso 1 1 calc R . .
H95C H -0.0436 -0.2133 -0.0477 0.191 Uiso 1 1 calc R . .
C96 C -0.2411(6) 0.0126(5) 0.0381(5) 0.066(3) Uani 0.50 1 d PDU A 1
H96A H -0.2051 0.0183 0.0344 0.079 Uiso 0.50 1 calc PR A 1
H96B H -0.2636 -0.0211 0.0141 0.079 Uiso 0.50 1 calc PR A 1
C97 C -0.2857(7) -0.0275(6) -0.0102(6) 0.113(4) Uani 0.50 1 d PDU A 2
H97A H -0.3227 -0.0170 -0.0168 0.136 Uiso 0.50 1 calc PR A 2
H97B H -0.2845 -0.0592 0.0068 0.136 Uiso 0.50 1 calc PR A 2
C98 C -0.2899(10) -0.0458(8) -0.0709(8) 0.153(6) Uani 0.50 1 d PDU A 2
H98A H -0.2765 -0.0141 -0.0816 0.183 Uiso 0.50 1 calc PR A 2
H98B H -0.3311 -0.0553 -0.0963 0.183 Uiso 0.50 1 calc PR A 2
O100 O -0.1477(2) 0.21454(19) 0.3762(2) 0.0777(16) Uani 1 1 d . . .
C101 C -0.2753(6) 0.0567(5) 0.0164(5) 0.059(3) Uani 0.50 1 d PDU A 1
H10A H -0.3125 0.0496 0.0174 0.071 Uiso 0.50 1 calc PR A 1
H10B H -0.2542 0.0901 0.0421 0.071 Uiso 0.50 1 calc PR A 1
O102 O 0.0763(2) -0.11271(17) 0.2778(2) 0.0790(16) Uani 1 1 d . A .
C102 C -0.2849(7) 0.0614(6) -0.0429(5) 0.087(4) Uani 0.50 1 d PDU A 1
H10C H -0.3118 0.0308 -0.0700 0.105 Uiso 0.50 1 calc PR A 1
H10D H -0.2485 0.0628 -0.0458 0.105 Uiso 0.50 1 calc PR A 1
C103 C -0.3087(11) 0.1098(7) -0.0575(9) 0.169(8) Uani 0.50 1 d PDU A 1
H10E H -0.3497 0.1033 -0.0687 0.254 Uiso 0.50 1 calc PR A 1
H10F H -0.3021 0.1200 -0.0890 0.254 Uiso 0.50 1 calc PR A 1
H10G H -0.2900 0.1377 -0.0243 0.254 Uiso 0.50 1 calc PR A 1
C104 C -0.0723(3) 0.1642(2) 0.1091(3) 0.0533(19) Uani 1 1 d . . .
H10H H -0.0374 0.1824 0.1090 0.064 Uiso 1 1 calc R A .
H10I H -0.0820 0.1292 0.0859 0.064 Uiso 1 1 calc R . .
O105 O 0.2431(2) -0.12452(19) 0.6618(2) 0.0882(18) Uani 1 1 d . . .
C105 C -0.1215(3) 0.1943(3) 0.0815(3) 0.079(2) Uani 1 1 d . A .
H10J H -0.1570 0.1757 0.0799 0.095 Uiso 1 1 calc R . .
H10K H -0.1126 0.2291 0.1050 0.095 Uiso 1 1 calc R . .
C106 C -0.1301(5) 0.1999(4) 0.0214(4) 0.137(4) Uani 1 1 d . . .
H10L H -0.0953 0.2205 0.0236 0.165 Uiso 1 1 calc R A 1
H10M H -0.1359 0.1651 -0.0009 0.165 Uiso 1 1 calc R A 1
C107 C -0.1799(6) 0.2254(5) -0.0087(6) 0.208(7) Uani 1 1 d . A 1
H10N H -0.2146 0.1992 -0.0271 0.311 Uiso 1 1 calc R A 1
H10O H -0.1742 0.2422 -0.0376 0.311 Uiso 1 1 calc R A 1
H10P H -0.1835 0.2514 0.0187 0.311 Uiso 1 1 calc R A 1
C108 C -0.2616(10) -0.0903(8) -0.0906(9) 0.170(8) Uani 0.50 1 d PDU A 2
H10Q H -0.2201 -0.0804 -0.0712 0.255 Uiso 0.50 1 calc PR A 2
H10R H -0.2745 -0.0946 -0.1318 0.255 Uiso 0.50 1 calc PR A 2
H10S H -0.2730 -0.1230 -0.0809 0.255 Uiso 0.50 1 calc PR A 2
O112 O 0.2826(2) 0.14239(18) 0.7302(2) 0.0878(18) Uani 1 1 d . . .
O119 O 0.2139(2) 0.15264(19) 0.44980(19) 0.0832(17) Uani 1 1 d . . .
O123 O -0.2112(2) -0.13118(18) 0.2082(2) 0.0853(18) Uani 1 1 d . . .
O129 O -0.2975(3) 0.1329(2) 0.2185(3) 0.137(3) Uani 1 1 d . . .
O130 O 0.1377(2) 0.22824(18) 0.4462(2) 0.0838(17) Uani 1 1 d . . .
C130 C 0.3277(3) 0.0770(3) 0.4731(3) 0.0458(18) Uani 1 1 d . . .
C131 C 0.2758(3) 0.0940(2) 0.4450(3) 0.0481(18) Uani 1 1 d . A .
O132 O 0.1848(2) -0.10646(19) 0.2761(2) 0.106(2) Uani 1 1 d . . .
C132 C 0.2627(3) 0.1353(3) 0.4757(3) 0.060(2) Uani 1 1 d . A .
C133 C 0.3006(4) 0.1562(2) 0.5311(3) 0.059(2) Uani 1 1 d . A .
C134 C 0.3521(3) 0.1401(2) 0.5592(3) 0.0430(17) Uani 1 1 d . . .
C135 C 0.3627(3) 0.0998(2) 0.5277(3) 0.0455(18) Uani 1 1 d . A .
H135 H 0.3973 0.0873 0.5460 0.055 Uiso 1 1 calc R . .
C136 C 0.3894(3) 0.1624(2) 0.6183(3) 0.0537(19) Uani 1 1 d . . .
H136 H 0.3819 0.1985 0.6239 0.064 Uiso 1 1 calc R . .
C137 C 0.3753(3) 0.1353(2) 0.6605(3) 0.0488(18) Uani 1 1 d . . .
O138 O 0.2164(3) 0.1641(2) 0.3453(2) 0.113(2) Uani 1 1 d . . .
C138 C 0.3345(3) 0.1506(2) 0.6764(3) 0.059(2) Uani 1 1 d . . .
C139 C 0.3186(3) 0.1248(3) 0.7107(3) 0.071(2) Uani 1 1 d . . .
O140 O 0.1086(2) 0.15179(17) 0.34327(19) 0.0795(16) Uani 1 1 d . A .
C140 C 0.3410(3) 0.0806(3) 0.7289(3) 0.057(2) Uani 1 1 d . . .
C141 C 0.3825(3) 0.0643(2) 0.7144(3) 0.0497(18) Uani 1 1 d . . .
C142 C 0.3972(3) 0.0906(2) 0.6786(3) 0.0524(19) Uani 1 1 d . . .
H142 H 0.4231 0.0781 0.6658 0.063 Uiso 1 1 calc R . .
O143 O 0.1813(2) -0.11250(18) 0.3820(2) 0.0780(16) Uani 1 1 d . . .
C143 C 0.4069(14) 0.0165(18) 0.729(3) 0.062(4) Uani 0.50 1 d PDU . 1
H143 H 0.4041 0.0134 0.7656 0.074 Uiso 0.50 1 calc PR . 1
O144 O 0.3263(3) 0.2522(3) 0.7644(3) 0.154(3) Uani 1 1 d . . .
C144 C 0.3700(3) -0.0318(2) 0.6909(3) 0.0453(17) Uani 1 1 d . . .
O145 O 0.1645(3) 0.1574(2) 0.5283(3) 0.116(2) Uani 1 1 d . . .
C145 C 0.3230(3) -0.0566(3) 0.6960(3) 0.059(2) Uani 1 1 d . . .
C146 C 0.2872(4) -0.0999(3) 0.6563(4) 0.072(2) Uani 1 1 d . . .
C147 C 0.2972(3) -0.1204(3) 0.6090(3) 0.0562(19) Uani 1 1 d . . .
O148 O 0.1916(3) -0.2180(2) 0.3594(2) 0.114(2) Uani 1 1 d . . .
C148 C 0.3440(3) -0.0960(3) 0.6031(3) 0.0429(17) Uani 1 1 d . . .
C149 C 0.3785(3) -0.0524(3) 0.6441(3) 0.0507(19) Uani 1 1 d . . .
H149 H 0.4099 -0.0356 0.6398 0.061 Uiso 1 1 calc R . .
O150 O -0.1719(3) 0.2473(2) 0.2667(3) 0.136(3) Uani 1 1 d . . .
C150 C 0.3533(3) -0.1161(2) 0.5528(3) 0.0500(18) Uani 1 1 d . . .
H150 H 0.3362 -0.1537 0.5418 0.060 Uiso 1 1 calc R . .
O151 O 0.0310(3) 0.1564(2) 0.3954(2) 0.114(2) Uani 1 1 d . . .
C151 C 0.3198(3) -0.0917(2) 0.5020(3) 0.0382(17) Uani 1 1 d . . .
C152 C 0.2647(3) -0.1134(3) 0.4655(3) 0.0528(18) Uani 1 1 d . . .
C153 C 0.2347(3) -0.0898(3) 0.4199(3) 0.0522(19) Uani 1 1 d . . .
C154 C 0.2582(3) -0.0417(3) 0.4126(3) 0.0548(19) Uani 1 1 d . . .
C155 C 0.3128(3) -0.0206(2) 0.4487(3) 0.0334(16) Uani 1 1 d . . .
C156 C 0.3441(3) -0.0433(3) 0.4949(3) 0.0481(18) Uani 1 1 d . . .
H156 H 0.3815 -0.0267 0.5215 0.058 Uiso 1 1 calc R . .
O157 O -0.2623(3) 0.2322(3) 0.3526(3) 0.128(2) Uani 1 1 d . . .
C157 C 0.3396(3) 0.0314(2) 0.4410(3) 0.0498(18) Uani 1 1 d . . .
H157 H 0.3185 0.0331 0.3998 0.060 Uiso 1 1 calc R . .
C158 C 0.4554(3) 0.1684(3) 0.6345(3) 0.068(2) Uani 1 1 d U . .
H15A H 0.4652 0.1334 0.6314 0.082 Uiso 1 1 calc R . .
H15B H 0.4625 0.1857 0.6062 0.082 Uiso 1 1 calc R . .
C159 C 0.4942(3) 0.1980(3) 0.6920(4) 0.089(2) Uani 1 1 d U . .
H15C H 0.4851 0.2333 0.6948 0.106 Uiso 1 1 calc R . .
H15D H 0.4864 0.1812 0.7203 0.106 Uiso 1 1 calc R . .
C160 C 0.5541(4) 0.2021(4) 0.7069(5) 0.122(3) Uani 1 1 d U . .
H16A H 0.5611 0.2195 0.6786 0.146 Uiso 1 1 calc R . .
H16B H 0.5619 0.1665 0.7018 0.146 Uiso 1 1 calc R . .
C161 C 0.5975(5) 0.2297(5) 0.7646(6) 0.190(5) Uani 1 1 d U . .
H16C H 0.5875 0.2632 0.7735 0.285 Uiso 1 1 calc R . .
H16D H 0.6351 0.2352 0.7651 0.285 Uiso 1 1 calc R . .
H16E H 0.5983 0.2086 0.7931 0.285 Uiso 1 1 calc R . .
O163 O 0.0586(2) -0.2197(3) 0.2271(3) 0.123(2) Uani 1 1 d . . .
O167 O -0.1843(3) 0.0434(3) 0.3202(3) 0.141(3) Uani 1 1 d . . .
O168 O 0.1279(3) 0.0621(2) 0.3973(3) 0.113(2) Uani 1 1 d . . .
O172 O 0.1154(3) -0.0294(3) 0.3734(3) 0.123(2) Uani 1 1 d . . .
C175 C 0.4723(13) 0.0203(11) 0.7478(14) 0.073(4) Uani 0.50 1 d PDU . 1
H17A H 0.4784 0.0216 0.7134 0.088 Uiso 0.50 1 calc PR . 1
H17B H 0.4916 0.0538 0.7738 0.088 Uiso 0.50 1 calc PR . 1
C176 C 0.5067(5) 0.0658(5) 0.7951(5) 0.104(3) Uani 0.75 1 d PDU . 2
H1 H 0.4938 0.0986 0.7846 0.124 Uiso 0.75 1 calc PR . 2
H2 H 0.5023 0.0610 0.8298 0.124 Uiso 0.75 1 calc PR . 2
C177 C 0.5694(5) 0.0708(6) 0.8088(6) 0.143(4) Uani 0.75 1 d PDU . 2
H17C H 0.5759 0.0802 0.7765 0.172 Uiso 0.75 1 calc PR . 2
H17D H 0.5830 0.0377 0.8171 0.172 Uiso 0.75 1 calc PR . 2
O178 O 0.1265(3) -0.1316(2) 0.4550(3) 0.128(2) Uani 1 1 d . . .
C178 C 0.6003(8) 0.1136(7) 0.8612(8) 0.219(8) Uani 0.75 1 d PDU . 2
H17E H 0.6284 0.1372 0.8558 0.328 Uiso 0.75 1 calc PR . 2
H17F H 0.6197 0.0982 0.8948 0.328 Uiso 0.75 1 calc PR . 2
H17G H 0.5727 0.1331 0.8665 0.328 Uiso 0.75 1 calc PR . 2
C179 C 0.5026(11) -0.0229(12) 0.7772(13) 0.082(5) Uani 0.25 1 d PDU . 1
H17H H 0.4760 -0.0563 0.7619 0.098 Uiso 0.25 1 calc PR . 1
H17I H 0.5141 -0.0145 0.8185 0.098 Uiso 0.25 1 calc PR . 1
C180 C 0.5563(12) -0.0278(12) 0.7670(14) 0.110(7) Uani 0.25 1 d PDU . 1
H18A H 0.5883 -0.0271 0.8046 0.132 Uiso 0.25 1 calc PR . 1
H18B H 0.5652 0.0041 0.7538 0.132 Uiso 0.25 1 calc PR . 1
C181 C 0.5581(14) -0.0750(13) 0.7250(13) 0.103(9) Uani 0.25 1 d PDU . 1
H18C H 0.5415 -0.1074 0.7312 0.155 Uiso 0.25 1 calc PR . 1
H18D H 0.5976 -0.0761 0.7323 0.155 Uiso 0.25 1 calc PR . 1
H18E H 0.5362 -0.0706 0.6857 0.155 Uiso 0.25 1 calc PR . 1
C182 C 0.4163(3) -0.1138(2) 0.5670(3) 0.058(2) Uani 1 1 d . . .
H18F H 0.4350 -0.1303 0.6004 0.070 Uiso 1 1 calc R . .
H18G H 0.4354 -0.0772 0.5764 0.070 Uiso 1 1 calc R . .
C183 C 0.4222(3) -0.1428(3) 0.5145(3) 0.088(3) Uani 1 1 d . . .
H18H H 0.3948 -0.1757 0.4985 0.105 Uiso 1 1 calc R . .
H18I H 0.4131 -0.1211 0.4847 0.105 Uiso 1 1 calc R . .
C184 C 0.4820(4) -0.1539(4) 0.5320(4) 0.124(4) Uani 1 1 d . . .
H18J H 0.4904 -0.1780 0.5594 0.149 Uiso 1 1 calc R . .
H18K H 0.5100 -0.1214 0.5504 0.149 Uiso 1 1 calc R . .
O185 O -0.0053(3) -0.1342(2) 0.3231(3) 0.131(2) Uani 1 1 d . . .
C185 C 0.4864(5) -0.1788(5) 0.4773(5) 0.157(5) Uani 1 1 d . . .
H18L H 0.4555 -0.2084 0.4568 0.235 Uiso 1 1 calc R . .
H18M H 0.5231 -0.1904 0.4882 0.235 Uiso 1 1 calc R . .
H18N H 0.4832 -0.1530 0.4527 0.235 Uiso 1 1 calc R . .
O186 O 0.1069(4) 0.1437(3) 0.7017(3) 0.165(3) Uani 1 1 d . . .
C186 C 0.4018(3) 0.0370(2) 0.4533(3) 0.0484(18) Uani 1 1 d . . .
H18O H 0.4251 0.0357 0.4938 0.058 Uiso 1 1 calc R . .
H18P H 0.4142 0.0710 0.4460 0.058 Uiso 1 1 calc R . .
C187 C 0.4117(3) -0.0074(2) 0.4151(3) 0.063(2) Uani 1 1 d . . .
H18Q H 0.4082 -0.0404 0.4286 0.075 Uiso 1 1 calc R . .
H18R H 0.3821 -0.0116 0.3754 0.075 Uiso 1 1 calc R . .
O188 O -0.0638(4) 0.1504(3) 0.3719(3) 0.164(3) Uani 1 1 d . . .
C188 C 0.4693(3) 0.0047(3) 0.4167(3) 0.074(2) Uani 1 1 d . . .
H18S H 0.4988 0.0112 0.4566 0.089 Uiso 1 1 calc R . .
H18T H 0.4719 0.0365 0.4008 0.089 Uiso 1 1 calc R . .
C189 C 0.4805(4) -0.0412(3) 0.3818(4) 0.093(3) Uani 1 1 d . . .
H18U H 0.4807 -0.0720 0.3992 0.140 Uiso 1 1 calc R . .
H18V H 0.5175 -0.0316 0.3816 0.140 Uiso 1 1 calc R . .
H18W H 0.4505 -0.0486 0.3427 0.140 Uiso 1 1 calc R . .
O191 O 0.1867(3) 0.1527(3) 0.6240(4) 0.180(3) Uani 1 1 d . . .
O193 O 0.1990(3) 0.0496(3) 0.7020(3) 0.162(3) Uani 1 1 d . . .
O195 O -0.1452(3) 0.1383(2) 0.4487(3) 0.147(3) Uani 1 1 d . . .
O2 O 0.2353(3) 0.2362(3) 0.8473(3) 0.151(3) Uani 1 1 d . . .
C96A C -0.2408(5) 0.0142(5) 0.0365(5) 0.065(2) Uani 0.50 1 d PDU A 2
H96C H -0.2525 0.0481 0.0292 0.078 Uiso 0.50 1 calc PR A 2
H96D H -0.2048 0.0142 0.0330 0.078 Uiso 0.50 1 calc PR A 2
C80A C -0.2277(6) 0.0108(5) 0.0997(5) 0.056(3) Uani 0.50 1 d PDU A 2
H80A H -0.2653 0.0076 0.1009 0.067 Uiso 0.50 1 calc PR A 2
C17A C 0.4674(13) 0.0205(10) 0.7464(14) 0.076(4) Uani 0.50 1 d PDU . 2
H17J H 0.4816 -0.0121 0.7557 0.091 Uiso 0.50 1 calc PR . 2
H17K H 0.4698 0.0264 0.7111 0.091 Uiso 0.50 1 calc PR . 2
C14A C 0.4040(15) 0.0138(19) 0.735(3) 0.066(4) Uani 0.50 1 d PDU . 2
H14A H 0.4008 0.0103 0.7712 0.079 Uiso 0.50 1 calc PR . 2

loop_
_atom_site_aniso_label
_atom_site_aniso_U_11
_atom_site_aniso_U_22
_atom_site_aniso_U_33
_atom_site_aniso_U_23
_atom_site_aniso_U_13
_atom_site_aniso_U_12
Ga1 0.225(6) 0.088(5) 0.170(5) 0.085(3) 0.179(5) 0.098(4)
O1 0.089(4) 0.046(3) 0.072(3) -0.003(3) 0.069(3) 0.004(3)
C1 0.064(5) 0.043(4) 0.051(5) 0.014(4) 0.037(5) 0.015(4)
Ga2 0.098(3) 0.101(5) 0.142(5) 0.077(4) 0.102(3) 0.072(3)
C2 0.063(5) 0.047(5) 0.069(6) 0.015(4) 0.041(5) 0.030(4)
Ga3 0.173(8) 0.114(6) 0.155(8) 0.087(5) 0.142(7) 0.087(6)
O3 0.065(3) 0.064(3) 0.050(3) 0.015(2) 0.026(3) 0.036(3)
C3 0.070(6) 0.063(5) 0.061(6) 0.008(4) 0.043(5) 0.037(5)
Ga4 0.064(3) 0.064(2) 0.061(2) 0.0071(15) 0.0322(16) 0.041(2)
O4 0.068(3) 0.051(3) 0.080(4) 0.007(3) 0.054(3) 0.004(3)
C4 0.069(6) 0.049(5) 0.055(5) 0.013(4) 0.038(5) 0.024(4)
Ga5 0.0586(16) 0.0664(17) 0.0483(19) 0.0055(13) 0.0156(14) 0.0420(13)
O5 0.092(4) 0.051(3) 0.077(4) 0.007(3) 0.056(3) 0.037(3)
C5 0.059(5) 0.032(4) 0.057(5) 0.012(4) 0.041(5) 0.013(4)
Ga6 0.152(5) 0.094(4) 0.086(3) 0.005(3) 0.052(3) 0.088(4)
O6 0.054(3) 0.093(4) 0.052(3) 0.045(3) 0.017(3) 0.042(3)
C6 0.061(5) 0.033(4) 0.073(6) 0.016(4) 0.052(5) 0.022(4)
Ga7 0.058(4) 0.0631(19) 0.093(2) 0.0403(14) 0.031(3) 0.004(2)
O7 0.084(4) 0.072(3) 0.077(3) 0.005(3) 0.071(3) 0.009(3)
C7 0.063(5) 0.048(5) 0.075(5) 0.027(4) 0.051(4) 0.033(4)
Ga8 0.069(3) 0.068(2) 0.075(3) 0.0428(19) 0.0309(16) 0.0187(16)
O8 0.072(4) 0.028(2) 0.106(4) 0.030(2) 0.056(3) -0.006(2)
C8 0.055(5) 0.034(4) 0.057(5) 0.016(4) 0.045(4) 0.016(4)
Ga9 0.072(2) 0.0630(17) 0.072(3) 0.0480(19) 0.0358(18) 0.0119(14)
C9 0.067(6) 0.044(5) 0.070(6) 0.013(4) 0.049(5) 0.010(4)
Ga10 0.092(4) 0.077(3) 0.092(3) 0.000(2) 0.079(3) 0.006(2)
C10 0.063(5) 0.042(5) 0.055(5) -0.008(4) 0.027(5) -0.004(4)
Ga11 0.093(3) 0.068(4) 0.086(4) -0.038(3) 0.077(3) -0.040(3)
O11 0.092(4) 0.055(3) 0.091(4) 0.037(3) 0.075(3) 0.049(3)
C11 0.070(6) 0.057(5) 0.069(6) 0.018(5) 0.056(5) 0.015(5)
Ga12 0.0790(19) 0.068(2) 0.092(2) -0.0197(17) 0.0734(17) -0.0297(17)
Zn1 0.089(4) 0.110(7) 0.132(6) 0.092(5) 0.090(4) 0.068(4)
Zn2 0.231(9) 0.078(6) 0.199(10) 0.089(6) 0.196(8) 0.097(6)
Zn3 0.078(3) 0.084(4) 0.107(4) 0.055(3) 0.086(3) 0.051(3)
Zn4 0.095(6) 0.080(6) 0.123(5) -0.016(3) 0.055(3) 0.045(5)
Zn5 0.142(8) 0.123(7) 0.120(5) -0.008(4) 0.065(5) 0.084(6)
Zn6 0.055(3) 0.059(3) 0.048(3) 0.000(2) 0.029(3) 0.028(2)
Zn7 0.064(5) 0.068(4) 0.139(7) 0.076(5) 0.036(3) 0.008(3)
Zn8 0.068(4) 0.071(5) 0.090(5) 0.053(4) 0.033(3) 0.010(3)
Zn9 0.104(6) 0.075(5) 0.093(5) 0.053(4) 0.048(3) -0.002(3)
Zn10 0.099(7) 0.093(7) 0.098(6) -0.005(4) 0.089(6) 0.004(3)
Zn11 0.238(9) 0.133(8) 0.170(8) 0.011(6) 0.187(7) 0.024(6)
Zn12 0.168(9) 0.140(6) 0.139(8) -0.010(4) 0.130(8) 0.002(4)
C12 0.061(5) 0.044(5) 0.058(5) 0.021(4) 0.045(4) 0.028(4)
C13 0.077(5) 0.027(4) 0.076(5) 0.016(3) 0.058(5) 0.022(4)
O14 0.089(4) 0.073(3) 0.073(3) 0.010(3) 0.071(3) 0.015(3)
C14 0.070(5) 0.043(4) 0.056(5) 0.020(4) 0.048(4) 0.027(4)
O15 0.081(4) 0.069(3) 0.079(4) 0.007(3) 0.051(3) 0.037(3)
C15 0.060(5) 0.027(4) 0.067(5) 0.026(4) 0.052(5) 0.022(4)
O16 0.102(4) 0.059(3) 0.095(4) 0.052(3) 0.082(3) 0.042(3)
C16 0.079(6) 0.049(5) 0.067(6) 0.041(5) 0.048(5) 0.035(5)
C17 0.085(7) 0.057(6) 0.112(8) 0.031(6) 0.066(7) -0.002(6)
C18 0.082(7) 0.070(6) 0.086(7) 0.020(6) 0.063(6) 0.019(6)
C19 0.056(5) 0.029(4) 0.063(5) 0.015(4) 0.049(5) 0.005(4)
O20 0.074(3) 0.056(3) 0.066(3) 0.040(3) 0.036(3) 0.018(3)
C20 0.065(6) 0.040(4) 0.060(5) 0.031(4) 0.052(5) 0.024(4)
C21 0.069(6) 0.044(4) 0.056(5) 0.016(4) 0.047(5) 0.020(4)
C22 0.062(5) 0.044(4) 0.057(5) 0.011(4) 0.041(4) 0.020(4)
O23 0.079(3) 0.075(3) 0.085(4) 0.034(3) 0.074(3) 0.035(3)
C23 0.081(6) 0.049(5) 0.090(6) 0.039(4) 0.064(5) 0.036(4)
C24 0.111(6) 0.040(4) 0.090(6) 0.048(4) 0.075(6) 0.052(5)
C25 0.082(6) 0.046(5) 0.078(5) 0.033(4) 0.061(5) 0.037(4)
C26 0.060(5) 0.039(4) 0.060(5) 0.010(4) 0.048(4) 0.008(4)
O27 0.092(4) 0.053(3) 0.078(3) 0.009(3) 0.053(3) 0.047(3)
C27 0.067(5) 0.041(4) 0.061(5) 0.021(4) 0.039(4) 0.024(4)
C28 0.055(5) 0.043(4) 0.071(6) 0.017(4) 0.040(5) 0.007(4)
O29 0.106(4) 0.059(3) 0.088(4) 0.045(3) 0.081(3) 0.041(3)
C29 0.071(5) 0.036(4) 0.085(5) 0.026(4) 0.057(5) 0.028(4)
C30 0.084(6) 0.041(4) 0.086(6) 0.023(4) 0.061(5) 0.028(4)
C31 0.091(6) 0.032(4) 0.085(6) 0.013(4) 0.056(5) 0.023(4)
C32 0.121(7) 0.066(5) 0.134(7) 0.065(5) 0.090(6) 0.062(5)
O33 0.056(3) 0.061(3) 0.065(3) 0.014(2) 0.027(3) 0.045(3)
C33 0.094(6) 0.053(5) 0.072(5) 0.027(4) 0.068(5) 0.036(4)
C34 0.150(8) 0.057(5) 0.083(6) 0.029(4) 0.089(6) 0.041(5)
C35 0.142(9) 0.048(5) 0.179(10) 0.048(6) 0.101(8) 0.034(6)
C36 0.251(14) 0.143(10) 0.187(12) 0.112(9) 0.140(11) 0.127(10)
C37 0.092(5) 0.046(4) 0.093(6) 0.012(4) 0.078(5) 0.020(4)
C38 0.128(6) 0.072(5) 0.131(6) 0.003(5) 0.075(5) 0.018(5)
C39 0.169(8) 0.105(6) 0.172(8) -0.034(6) 0.068(7) 0.009(7)
O40 0.093(4) 0.042(3) 0.086(4) 0.049(3) 0.046(3) 0.016(3)
C40 0.243(14) 0.171(11) 0.235(14) -0.051(11) 0.026(12) -0.001(11)
O41 0.049(3) 0.058(3) 0.051(3) 0.034(2) 0.017(3) 0.011(3)
C41 0.070(5) 0.041(5) 0.081(6) 0.021(4) 0.055(5) 0.014(4)
C42 0.089(6) 0.042(5) 0.096(7) 0.015(4) 0.046(6) 0.018(4)
C43 0.118(8) 0.091(8) 0.118(9) 0.021(6) 0.033(7) 0.032(6)
C44 0.180(12) 0.123(9) 0.156(12) 0.009(9) 0.030(10) 0.028(9)
O45 0.079(4) 0.045(3) 0.058(3) -0.001(3) 0.040(3) 0.035(3)
O47 0.103(4) 0.070(3) 0.091(4) 0.040(3) 0.089(4) 0.034(3)
O49 0.061(3) 0.034(3) 0.081(4) 0.029(3) 0.031(3) -0.008(3)
O56 0.088(4) 0.052(3) 0.105(4) 0.058(3) 0.031(4) -0.001(3)
O57 0.083(3) 0.057(3) 0.100(4) 0.034(3) 0.077(3) 0.045(3)
C60 0.066(5) 0.042(4) 0.041(5) 0.019(4) 0.039(4) 0.025(4)
C61 0.069(6) 0.050(5) 0.065(6) 0.026(4) 0.044(5) 0.041(4)
O62 0.066(3) 0.061(3) 0.084(3) 0.005(3) 0.066(3) -0.008(2)
C62 0.066(5) 0.058(5) 0.052(5) -0.001(4) 0.023(4) 0.009(5)
O63 0.135(6) 0.148(6) 0.085(4) 0.018(4) 0.042(4) 0.102(5)
C63 0.061(5) 0.043(4) 0.069(6) 0.022(4) 0.045(5) 0.024(4)
C64 0.049(5) 0.047(4) 0.054(5) 0.028(4) 0.040(4) 0.026(4)
C65 0.059(5) 0.047(4) 0.049(4) 0.019(4) 0.042(4) 0.008(4)
C66 0.082(5) 0.039(4) 0.054(5) 0.012(3) 0.051(4) 0.029(4)
O67 0.098(5) 0.145(6) 0.097(5) -0.003(4) 0.041(4) 0.066(4)
C67 0.051(5) 0.028(4) 0.042(4) 0.016(4) 0.034(4) 0.015(4)
C68 0.058(6) 0.053(5) 0.067(6) 0.023(5) 0.041(5) 0.015(5)
C69 0.062(6) 0.050(5) 0.068(6) 0.039(4) 0.034(5) 0.028(4)
C70 0.059(6) 0.041(5) 0.072(6) 0.038(5) 0.041(5) 0.020(4)
C71 0.046(5) 0.051(5) 0.043(5) 0.001(4) 0.030(4) 0.019(4)
C72 0.059(5) 0.036(4) 0.047(5) 0.020(4) 0.042(5) 0.019(4)
C73 0.085(6) 0.050(4) 0.052(5) 0.025(4) 0.052(5) 0.035(4)
O74 0.186(8) 0.128(6) 0.214(9) 0.105(6) 0.155(8) 0.077(6)
C74 0.068(5) 0.048(4) 0.066(5) 0.021(4) 0.057(4) 0.027(4)
C75 0.091(6) 0.062(5) 0.092(6) 0.047(5) 0.078(5) 0.042(5)
C76 0.092(6) 0.070(5) 0.077(6) 0.034(4) 0.071(5) 0.028(5)
O77 0.130(5) 0.087(4) 0.134(5) 0.077(4) 0.120(4) 0.075(4)
C77 0.086(6) 0.057(5) 0.098(6) 0.041(5) 0.078(5) 0.032(4)
C78 0.071(5) 0.051(4) 0.055(5) 0.024(4) 0.044(4) 0.029(4)
C79 0.071(5) 0.065(5) 0.049(5) 0.030(4) 0.046(4) 0.023(4)
C80 0.070(5) 0.069(5) 0.056(5) 0.027(5) 0.045(4) 0.029(5)
C81 0.069(6) 0.049(5) 0.053(5) 0.010(4) 0.032(5) 0.024(4)
O82 0.111(4) 0.077(4) 0.107(4) -0.016(3) 0.099(4) -0.013(3)
C82 0.085(6) 0.062(6) 0.073(6) 0.018(5) 0.068(6) 0.014(5)
C83 0.089(6) 0.055(5) 0.066(6) 0.002(5) 0.063(5) 0.008(5)
C84 0.074(6) 0.058(5) 0.053(5) 0.011(4) 0.043(5) 0.019(5)
C85 0.050(5) 0.037(4) 0.052(5) 0.012(4) 0.038(4) 0.011(4)
C86 0.061(5) 0.053(5) 0.065(5) 0.024(4) 0.052(5) 0.023(4)
C87 0.067(5) 0.058(4) 0.063(5) 0.035(4) 0.050(4) 0.036(4)
C88 0.080(5) 0.056(4) 0.072(5) 0.035(4) 0.067(5) 0.032(4)
C89 0.093(6) 0.050(4) 0.056(5) 0.019(4) 0.057(5) 0.026(4)
C90 0.089(6) 0.074(5) 0.064(5) 0.013(4) 0.060(5) 0.032(4)
C91 0.117(7) 0.080(6) 0.094(6) 0.015(5) 0.083(6) 0.024(5)
C92 0.085(6) 0.055(5) 0.071(5) 0.015(4) 0.059(5) 0.027(4)
O93 0.085(4) 0.063(3) 0.057(3) 0.003(3) 0.063(3) 0.010(3)
C93 0.082(6) 0.096(6) 0.071(6) 0.024(5) 0.060(5) 0.026(5)
C94 0.120(8) 0.132(8) 0.114(8) 0.045(6) 0.090(7) 0.057(7)
C95 0.157(9) 0.177(10) 0.095(7) 0.022(7) 0.093(7) 0.064(8)
C96 0.080(4) 0.076(4) 0.062(4) 0.025(4) 0.044(4) 0.033(4)
C97 0.127(6) 0.110(6) 0.086(6) 0.020(6) 0.031(6) 0.022(6)
C98 0.176(9) 0.144(9) 0.108(9) 0.022(8) 0.036(9) 0.020(9)
O100 0.104(4) 0.076(4) 0.088(4) -0.011(3) 0.090(4) -0.020(3)
C101 0.087(6) 0.069(5) 0.047(5) 0.039(5) 0.039(5) 0.045(5)
O102 0.075(4) 0.071(3) 0.082(4) 0.054(3) 0.014(3) 0.015(3)
C102 0.125(9) 0.083(8) 0.058(7) 0.043(6) 0.027(7) 0.060(7)
C103 0.210(17) 0.137(14) 0.123(14) 0.044(12) 0.024(14) 0.067(13)
C104 0.079(5) 0.053(4) 0.062(5) 0.029(4) 0.053(4) 0.030(4)
O105 0.123(5) 0.085(4) 0.096(4) -0.015(3) 0.100(4) -0.015(3)
C105 0.102(6) 0.091(6) 0.087(6) 0.050(5) 0.066(5) 0.049(5)
C106 0.223(12) 0.149(9) 0.110(8) 0.095(7) 0.099(9) 0.130(9)
C107 0.257(16) 0.253(16) 0.211(14) 0.138(13) 0.140(13) 0.183(14)
C108 0.203(16) 0.165(15) 0.116(13) 0.017(12) 0.046(13) 0.045(14)
O112 0.136(5) 0.077(3) 0.141(5) 0.066(3) 0.123(4) 0.070(4)
O119 0.091(4) 0.094(4) 0.063(3) 0.009(3) 0.020(3) 0.076(4)
O123 0.126(4) 0.082(3) 0.142(5) 0.073(3) 0.124(4) 0.062(3)
O129 0.170(6) 0.125(5) 0.175(7) 0.007(5) 0.141(6) 0.006(5)
O130 0.099(4) 0.074(3) 0.098(4) 0.008(3) 0.053(3) 0.064(3)
C130 0.054(5) 0.062(5) 0.039(5) 0.018(4) 0.034(4) 0.013(4)
C131 0.042(5) 0.053(4) 0.050(5) 0.022(4) 0.017(4) 0.018(4)
O132 0.110(5) 0.071(4) 0.109(5) 0.036(3) 0.017(4) 0.017(3)
C132 0.081(6) 0.063(5) 0.065(6) 0.027(5) 0.045(5) 0.052(5)
C133 0.091(6) 0.049(5) 0.060(6) 0.001(4) 0.052(5) 0.032(5)
C134 0.051(5) 0.049(4) 0.043(5) 0.011(4) 0.032(4) 0.016(4)
C135 0.052(5) 0.039(4) 0.071(6) 0.022(4) 0.044(5) 0.022(4)
C136 0.053(5) 0.048(4) 0.080(6) 0.015(4) 0.046(5) 0.015(4)
C137 0.065(5) 0.044(4) 0.066(5) 0.021(4) 0.052(4) 0.015(4)
O138 0.123(5) 0.089(4) 0.116(5) -0.003(3) 0.035(4) 0.061(4)
C138 0.092(6) 0.046(4) 0.089(6) 0.029(4) 0.079(5) 0.033(4)
C139 0.103(6) 0.061(5) 0.117(7) 0.032(5) 0.099(6) 0.055(5)
O140 0.080(4) 0.078(3) 0.070(3) -0.013(3) 0.018(3) 0.063(3)
C140 0.073(5) 0.066(5) 0.075(5) 0.029(4) 0.066(5) 0.025(4)
C141 0.055(5) 0.050(4) 0.061(5) 0.021(4) 0.037(4) 0.018(4)
C142 0.058(5) 0.053(5) 0.069(5) 0.019(4) 0.044(4) 0.022(4)
O143 0.074(4) 0.063(3) 0.088(4) 0.056(3) 0.020(3) -0.003(3)
C143 0.065(8) 0.082(7) 0.078(6) 0.028(6) 0.061(7) 0.027(6)
O144 0.199(7) 0.206(7) 0.195(7) 0.140(6) 0.168(6) 0.127(6)
C144 0.044(5) 0.041(4) 0.055(5) 0.011(4) 0.026(4) 0.004(4)
O145 0.124(5) 0.091(4) 0.158(6) 0.023(4) 0.083(5) 0.032(4)
C145 0.081(6) 0.053(5) 0.061(5) 0.005(4) 0.051(5) -0.001(5)
C146 0.098(7) 0.061(5) 0.112(7) 0.028(5) 0.095(6) 0.016(5)
C147 0.055(5) 0.067(5) 0.066(5) 0.025(4) 0.043(4) 0.007(4)
O148 0.126(5) 0.127(5) 0.104(5) 0.058(4) 0.058(4) 0.016(4)
C148 0.046(5) 0.041(4) 0.056(5) 0.014(4) 0.034(4) 0.013(4)
C149 0.050(5) 0.078(6) 0.060(5) 0.035(5) 0.048(4) 0.030(4)
O150 0.149(6) 0.134(5) 0.177(7) -0.017(5) 0.138(6) -0.002(5)
C150 0.062(5) 0.051(4) 0.064(5) 0.021(4) 0.048(4) 0.025(4)
O151 0.174(6) 0.084(4) 0.114(5) 0.043(4) 0.079(5) 0.043(4)
C151 0.053(5) 0.042(4) 0.050(5) 0.029(4) 0.040(4) 0.030(4)
C152 0.048(5) 0.060(5) 0.047(5) 0.015(4) 0.016(4) 0.012(4)
C153 0.022(4) 0.055(5) 0.070(6) 0.010(4) 0.012(4) -0.004(4)
C154 0.046(5) 0.050(5) 0.076(6) 0.004(4) 0.036(5) 0.009(4)
C155 0.054(5) 0.023(4) 0.057(5) 0.031(3) 0.047(4) 0.023(4)
C156 0.046(4) 0.056(5) 0.063(5) 0.012(4) 0.040(4) 0.020(4)
O157 0.152(6) 0.155(6) 0.116(5) 0.010(4) 0.105(5) 0.002(5)
C157 0.064(5) 0.045(4) 0.066(5) 0.010(4) 0.049(4) 0.027(4)
C158 0.066(5) 0.072(5) 0.095(6) 0.019(4) 0.059(5) 0.022(4)
C159 0.074(5) 0.096(5) 0.110(6) 0.008(4) 0.057(5) 0.011(5)
C160 0.097(6) 0.133(7) 0.134(7) -0.009(6) 0.061(6) 0.001(6)
C161 0.152(10) 0.212(12) 0.179(11) -0.021(10) 0.071(9) -0.005(10)
O163 0.093(4) 0.150(6) 0.158(6) 0.093(5) 0.065(4) 0.037(4)
O167 0.139(6) 0.194(7) 0.114(5) 0.045(5) 0.071(5) 0.037(5)
O168 0.126(5) 0.147(5) 0.125(5) 0.047(4) 0.103(4) 0.041(4)
O172 0.122(5) 0.182(6) 0.107(5) 0.051(4) 0.082(4) 0.039(5)
C175 0.075(7) 0.084(5) 0.085(5) 0.027(5) 0.051(6) 0.030(5)
C176 0.087(6) 0.104(6) 0.113(6) 0.009(5) 0.037(6) 0.026(5)
C177 0.104(8) 0.138(8) 0.149(9) -0.004(7) 0.029(8) 0.010(8)
O178 0.120(5) 0.094(4) 0.185(7) 0.030(4) 0.071(5) 0.052(4)
C178 0.158(13) 0.215(15) 0.213(16) -0.013(13) 0.035(13) 0.000(13)
C179 0.076(8) 0.091(8) 0.094(8) 0.031(7) 0.042(7) 0.037(7)
C180 0.089(11) 0.114(11) 0.115(11) 0.032(10) 0.024(10) 0.044(10)
C181 0.085(16) 0.145(19) 0.100(18) 0.030(16) 0.047(14) 0.065(15)
C182 0.077(6) 0.055(4) 0.077(5) 0.035(4) 0.055(5) 0.038(4)
C183 0.081(6) 0.133(7) 0.090(6) 0.033(5) 0.066(5) 0.046(6)
C184 0.116(8) 0.126(8) 0.170(10) 0.005(7) 0.105(8) 0.026(7)
O185 0.206(7) 0.100(5) 0.108(5) 0.014(4) 0.090(5) 0.030(5)
C185 0.179(11) 0.203(12) 0.162(11) 0.021(9) 0.139(10) 0.069(10)
O186 0.253(9) 0.140(6) 0.189(8) 0.075(6) 0.156(7) 0.081(6)
C186 0.065(5) 0.048(4) 0.064(5) 0.023(4) 0.052(4) 0.025(4)
C187 0.068(5) 0.048(4) 0.112(6) 0.029(4) 0.070(5) 0.028(4)
O188 0.272(10) 0.131(6) 0.167(7) 0.075(5) 0.145(7) 0.086(6)
C188 0.080(6) 0.070(5) 0.109(7) 0.028(5) 0.071(5) 0.025(5)
C189 0.134(8) 0.085(6) 0.141(8) 0.042(5) 0.122(7) 0.061(6)
O191 0.167(7) 0.185(8) 0.250(10) 0.077(7) 0.127(7) 0.079(6)
O193 0.158(7) 0.210(8) 0.183(7) 0.098(6) 0.110(6) 0.076(6)
O195 0.151(6) 0.098(5) 0.237(8) 0.026(5) 0.124(6) 0.049(4)
O2 0.163(6) 0.182(7) 0.240(8) 0.149(6) 0.167(6) 0.105(5)
C96A 0.080(4) 0.077(4) 0.061(4) 0.024(4) 0.045(4) 0.033(4)
C80A 0.070(5) 0.069(5) 0.056(5) 0.026(4) 0.046(4) 0.029(4)
C17A 0.077(7) 0.084(5) 0.086(5) 0.029(5) 0.047(6) 0.029(5)
C14A 0.067(8) 0.082(7) 0.080(6) 0.028(6) 0.055(7) 0.026(7)

loop_
_atom_type_symbol
_atom_type_description
_atom_type_scat_dispersion_real
_atom_type_scat_dispersion_imag
_atom_type_scat_source
C C -0.0020 0.0020 'WCROMER Program in WinGX L.Kissel & R.H.Pratt Acta Cryst A46 170 1990'
H H 0.0000 0.0000 'WCROMER Program in WinGX L.Kissel & R.H.Pratt Acta Cryst A46 170 1990'
O O -0.0041 0.0074 'WCROMER Program in WinGX L.Kissel & R.H.Pratt Acta Cryst A46 170 1990'
Zn Zn 0.1940 1.6718 'WCROMER Program in WinGX L.Kissel & R.H.Pratt Acta Cryst A46 170 1990'
Ga Ga 0.1009 1.8770 'WCROMER Program in WinGX L.Kissel & R.H.Pratt Acta Cryst A46 170 1990'

loop_
_geom_angle_atom_site_label_1
_geom_angle_atom_site_label_2
_geom_angle_atom_site_label_3
_geom_angle
_geom_angle_site_symmetry_1
_geom_angle_site_symmetry_3
_geom_angle_publ_flag
O2 Ga1 O123 94.6(3) . 2_556 ?
O2 Ga1 O77 93.9(4) . . ?
O123 Ga1 O77 99.2(3) 2_556 . ?
O2 Ga1 O29 93.8(3) . 2_556 ?
O123 Ga1 O29 85.6(3) 2_556 2_556 ?
O77 Ga1 O29 170.6(5) . 2_556 ?
O2 Ga1 O16 94.0(3) . . ?
O123 Ga1 O16 170.7(5) 2_556 . ?
O77 Ga1 O16 83.7(3) . . ?
O29 Ga1 O16 90.4(3) 2_556 . ?
O2 Ga1 O186 179.3(4) . . ?
O123 Ga1 O186 85.2(3) 2_556 . ?
O77 Ga1 O186 85.5(3) . . ?
O29 Ga1 O186 86.9(3) 2_556 . ?
O16 Ga1 O186 86.3(3) . . ?
C9 O1 Zn11 109.5(5) . . ?
C9 O1 Ga11 110.2(4) . . ?
Zn11 O1 Ga11 1.8(6) . . ?
C6 C1 C2 115.9(7) . . ?
C6 C1 C28 124.5(6) . . ?
C2 C1 C28 119.6(6) . . ?
O77 Ga2 O112 101.2(4) . . ?
O77 Ga2 O11 84.3(3) . . ?
O112 Ga2 O11 173.6(5) . . ?
O77 Ga2 O57 173.4(5) . . ?
O112 Ga2 O57 84.2(3) . . ?
O11 Ga2 O57 90.1(4) . . ?
O77 Ga2 O144 93.9(4) . . ?
O112 Ga2 O144 91.9(3) . . ?
O11 Ga2 O144 91.1(4) . . ?
O57 Ga2 O144 89.8(3) . . ?
O77 Ga2 O191 88.6(3) . . ?
O112 Ga2 O191 88.0(3) . . ?
O11 Ga2 O191 88.8(3) . . ?
O57 Ga2 O191 87.8(4) . . ?
O144 Ga2 O191 177.5(4) . . ?
O27 C2 C3 117.2(6) . . ?
O27 C2 C1 122.0(7) . . ?
C3 C2 C1 120.7(6) . . ?
O74 Ga3 O112 97.0(6) . . ?
O74 Ga3 O123 99.2(7) . 2_556 ?
O112 Ga3 O123 97.3(6) . 2_556 ?
O74 Ga3 O23 94.6(5) . . ?
O112 Ga3 O23 84.2(5) . . ?
O123 Ga3 O23 165.8(9) 2_556 . ?
O74 Ga3 O47 95.9(7) . 2_556 ?
O112 Ga3 O47 166.7(9) . 2_556 ?
O123 Ga3 O47 83.7(4) 2_556 2_556 ?
O23 Ga3 O47 91.7(6) . 2_556 ?
O74 Ga3 O193 178.0(7) . . ?
O112 Ga3 O193 83.5(5) . . ?
O123 Ga3 O193 82.6(4) 2_556 . ?
O23 Ga3 O193 83.5(5) . . ?
O47 Ga3 O193 83.5(5) 2_556 . ?
C63 O3 Ga5 110.9(4) . . ?
C63 O3 Zn5 111.4(5) . . ?
Ga5 O3 Zn5 8.4(6) . . ?
O130 C3 C2 120.8(6) . . ?
O130 C3 C4 117.2(7) . . ?
C2 C3 C4 121.9(6) . . ?
O119 Ga4 O27 172.7(6) . . ?
O119 Ga4 O130 97.8(3) . . ?
O27 Ga4 O130 86.4(3) . . ?
O119 Ga4 O15 84.3(3) . . ?
O27 Ga4 O15 90.8(3) . . ?
O130 Ga4 O15 172.6(6) . . ?
O119 Ga4 O145 92.6(4) . . ?
O27 Ga4 O145 93.1(3) . . ?
O130 Ga4 O145 94.3(4) . . ?
O15 Ga4 O145 92.7(3) . . ?
O119 Ga4 O63 88.2(4) . . ?
O27 Ga4 O63 86.0(4) . . ?
O130 Ga4 O63 87.6(3) . . ?
O15 Ga4 O63 85.4(4) . . ?
O145 Ga4 O63 177.9(4) . . ?
C11 O4 Ga12 110.8(4) . . ?
C11 O4 Zn12 109.5(5) . . ?
Ga12 O4 Zn12 9.0(7) . . ?
O45 C4 C3 117.6(6) . . ?
O45 C4 C5 124.1(6) . . ?
C3 C4 C5 118.1(7) . . ?
O3 Ga5 O140 86.0(2) . . ?
O3 Ga5 O33 91.3(3) . . ?
O140 Ga5 O33 174.0(4) . . ?
O3 Ga5 O168 94.0(3) . . ?
O140 Ga5 O168 93.5(3) . . ?
O33 Ga5 O168 92.1(3) . . ?
O3 Ga5 O119 173.5(4) . . ?
O140 Ga5 O119 98.2(3) . . ?
O33 Ga5 O119 84.0(2) . . ?
O168 Ga5 O119 90.7(2) . . ?
O3 Ga5 O138 87.7(3) . . ?
O140 Ga5 O138 87.6(2) . . ?
O33 Ga5 O138 86.8(3) . . ?
O168 Ga5 O138 178.0(3) . . ?
O119 Ga5 O138 87.5(3) . . ?
C61 O5 Ga6 111.6(5) . . ?
C61 O5 Zn6 112.1(5) . . ?
Ga6 O5 Zn6 7.7(5) . . ?
C6 C5 C4 118.5(6) . . ?
C6 C5 C7 123.4(6) . . ?
C4 C5 C7 118.1(7) . . ?
O67 Ga6 O5 94.9(5) . . ?
O67 Ga6 O45 94.9(4) . . ?
O5 Ga6 O45 92.9(4) . . ?
O67 Ga6 O140 93.8(4) . . ?
O5 Ga6 O140 85.4(4) . . ?
O45 Ga6 O140 171.3(5) . . ?
O67 Ga6 O130 93.6(4) . . ?
O5 Ga6 O130 171.3(5) . . ?
O45 Ga6 O130 84.3(4) . . ?
O140 Ga6 O130 96.1(4) . . ?
O67 Ga6 O151 178.7(6) . . ?
O5 Ga6 O151 86.4(3) . . ?
O45 Ga6 O151 85.5(3) . . ?
O140 Ga6 O151 85.9(3) . . ?
O130 Ga6 O151 85.2(3) . . ?
C154 O6 Ga8 112.6(4) . . ?
C154 O6 Zn8 111.5(5) . . ?
Ga8 O6 Zn8 15.4(3) . . ?
C5 C6 C1 124.8(6) . . ?
O56 Ga7 O49 88.3(5) 2_556 2_556 ?
O56 Ga7 O8 174.2(6) 2_556 . ?
O49 Ga7 O8 90.3(5) 2_556 . ?
O56 Ga7 O143 98.5(5) 2_556 . ?
O49 Ga7 O143 169.8(6) 2_556 . ?
O8 Ga7 O143 82.1(4) . . ?
O56 Ga7 O178 94.0(4) 2_556 . ?
O49 Ga7 O178 94.4(4) 2_556 . ?
O8 Ga7 O178 91.7(5) . . ?
O143 Ga7 O178 92.6(4) . . ?
O56 Ga7 O148 89.1(5) 2_556 . ?
O49 Ga7 O148 86.6(4) 2_556 . ?
O8 Ga7 O148 85.2(4) . . ?
O143 Ga7 O148 86.0(4) . . ?
O178 Ga7 O148 176.8(6) . . ?
C82 O7 Ga10 111.2(6) . . ?
C82 O7 Zn10 110.5(7) . . ?
Ga10 O7 Zn10 14.1(5) . . ?
C8 C7 C29 116.3(5) . . ?
C8 C7 C5 110.2(5) . . ?
C29 C7 C5 112.3(6) . . ?
O102 Ga8 O172 95.3(3) . . ?
O102 Ga8 O6 170.0(3) . . ?
O172 Ga8 O6 94.2(4) . . ?
O102 Ga8 O143 98.6(4) . . ?
O172 Ga8 O143 95.2(3) . . ?
O6 Ga8 O143 83.8(4) . . ?
O102 Ga8 O41 85.8(4) . . ?
O172 Ga8 O41 94.8(3) . . ?
O6 Ga8 O41 90.2(4) . . ?
O143 Ga8 O41 168.7(3) . . ?
O102 Ga8 O132 86.5(3) . . ?
O172 Ga8 O132 178.1(5) . . ?
O6 Ga8 O132 84.0(3) . . ?
O143 Ga8 O132 85.3(2) . . ?
O41 Ga8 O132 84.5(3) . . ?
C152 O8 Zn7 111.3(5) . . ?
C152 O8 Ga7 113.4(4) . . ?
Zn7 O8 Ga7 11.9(7) . . ?
C9 C8 C13 118.5(6) . . ?
C9 C8 C7 121.1(6) . . ?
C13 C8 C7 120.4(6) . . ?
O40 Ga9 O20 92.9(5) 2_556 . ?
O40 Ga9 O56 88.4(4) 2_556 2_556 ?
O20 Ga9 O56 173.2(4) . 2_556 ?
O40 Ga9 O185 96.4(4) 2_556 . ?
O20 Ga9 O185 94.2(4) . . ?
O56 Ga9 O185 92.3(4) 2_556 . ?
O40 Ga9 O102 171.4(5) 2_556 . ?
O20 Ga9 O102 83.6(4) . . ?
O56 Ga9 O102 94.1(5) 2_556 . ?
O185 Ga9 O102 91.7(4) . . ?
O40 Ga9 O163 85.8(4) 2_556 . ?
O20 Ga9 O163 86.0(3) . . ?
O56 Ga9 O163 87.4(3) 2_556 . ?
O185 Ga9 O163 177.7(6) . . ?
O102 Ga9 O163 86.1(3) . . ?
C8 C9 O1 124.5(6) . . ?
C8 C9 C10 121.3(6) . . ?
O1 C9 C10 114.2(6) . . ?
O7 Ga10 O82 85.0(5) . . ?
O7 Ga10 O14 93.5(6) . 2_556 ?
O82 Ga10 O14 173.4(6) . 2_556 ?
O7 Ga10 O105 173.6(5) . 2_556 ?
O82 Ga10 O105 96.5(6) . 2_556 ?
O14 Ga10 O105 84.2(5) 2_556 2_556 ?
O7 Ga10 O167 94.8(4) . . ?
O82 Ga10 O167 92.7(5) . . ?
O14 Ga10 O167 93.9(5) 2_556 . ?
O105 Ga10 O167 91.3(5) 2_556 . ?
O7 Ga10 O129 86.2(5) . . ?
O82 Ga10 O129 87.3(4) . . ?
O14 Ga10 O129 86.1(4) 2_556 . ?
O105 Ga10 O129 87.7(3) 2_556 . ?
O167 Ga10 O129 179.0(7) . . ?
O100 C10 C9 121.3(6) . . ?
O100 C10 C11 119.9(7) . . ?
C9 C10 C11 118.8(7) . . ?
O100 Ga11 O93 174.0(4) . . ?
O100 Ga11 O82 98.7(3) . . ?
O93 Ga11 O82 85.2(3) . . ?
O100 Ga11 O1 84.9(2) . . ?
O93 Ga11 O1 90.8(2) . . ?
O82 Ga11 O1 173.4(4) . . ?
O100 Ga11 O150 93.4(3) . . ?
O93 Ga11 O150 90.9(3) . . ?
O82 Ga11 O150 93.7(3) . . ?
O1 Ga11 O150 91.6(3) . . ?
O100 Ga11 O188 88.2(3) . . ?
O93 Ga11 O188 87.4(3) . . ?
O82 Ga11 O188 87.8(3) . . ?
O1 Ga11 O188 86.8(2) . . ?
O150 Ga11 O188 177.6(3) . . ?
C25 O11 Ga2 108.7(4) . . ?
C25 O11 Zn2 110.3(5) . . ?
Ga2 O11 Zn2 3.9(6) . . ?
C12 C11 O4 124.3(6) . . ?
C12 C11 C10 121.3(7) . . ?
O4 C11 C10 114.4(7) . . ?
O100 Ga12 O4 85.5(3) . . ?
O100 Ga12 O62 176.9(4) . 2_556 ?
O4 Ga12 O62 91.5(3) . 2_556 ?
O100 Ga12 O105 98.1(3) . 2_556 ?
O4 Ga12 O105 176.4(4) . 2_556 ?
O62 Ga12 O105 84.9(2) 2_556 2_556 ?
O100 Ga12 O157 90.1(4) . . ?
O4 Ga12 O157 89.7(3) . . ?
O62 Ga12 O157 88.9(3) 2_556 . ?
O105 Ga12 O157 90.4(4) 2_556 . ?
O100 Ga12 O195 89.9(4) . . ?
O4 Ga12 O195 91.3(4) . . ?
O62 Ga12 O195 91.1(4) 2_556 . ?
O105 Ga12 O195 88.6(3) 2_556 . ?
O157 Ga12 O195 179.0(4) . . ?
O77 Zn1 O123 99.8(3) . 2_556 ?
O77 Zn1 O29 174.3(4) . 2_556 ?
O123 Zn1 O29 84.8(4) 2_556 2_556 ?
O77 Zn1 O2 92.3(4) . . ?
O123 Zn1 O2 91.9(3) 2_556 . ?
O29 Zn1 O2 90.9(4) 2_556 . ?
O77 Zn1 O16 84.8(4) . . ?
O123 Zn1 O16 173.8(5) 2_556 . ?
O29 Zn1 O16 90.4(3) 2_556 . ?
O2 Zn1 O16 92.2(4) . . ?
O77 Zn1 O186 88.3(4) . . ?
O123 Zn1 O186 87.1(4) 2_556 . ?
O29 Zn1 O186 88.6(4) 2_556 . ?
O2 Zn1 O186 178.9(5) . . ?
O16 Zn1 O186 88.8(3) . . ?
O144 Zn2 O57 95.0(5) . . ?
O144 Zn2 O112 95.6(5) . . ?
O57 Zn2 O112 85.4(4) . . ?
O144 Zn2 O77 95.7(6) . . ?
O57 Zn2 O77 168.0(8) . . ?
O112 Zn2 O77 98.8(5) . . ?
O144 Zn2 O11 94.6(5) . . ?
O57 Zn2 O11 91.4(5) . . ?
O112 Zn2 O11 169.5(8) . . ?
O77 Zn2 O11 82.5(4) . . ?
O144 Zn2 O191 179.5(6) . . ?
O57 Zn2 O191 85.5(5) . . ?
O112 Zn2 O191 84.6(5) . . ?
O77 Zn2 O191 83.7(4) . . ?
O11 Zn2 O191 85.3(5) . . ?
O123 Zn3 O47 85.2(6) 2_556 2_556 ?
O123 Zn3 O112 97.5(7) 2_556 . ?
O47 Zn3 O112 175.2(9) 2_556 . ?
O123 Zn3 O23 176.6(12) 2_556 . ?
O47 Zn3 O23 93.1(7) 2_556 . ?
O112 Zn3 O23 84.0(5) . . ?
O123 Zn3 O193 91.3(6) 2_556 . ?
O47 Zn3 O193 92.6(8) 2_556 . ?
O112 Zn3 O193 91.3(8) . . ?
O23 Zn3 O193 91.8(7) . . ?
O123 Zn3 O74 90.6(7) 2_556 . ?
O47 Zn3 O74 88.4(8) 2_556 . ?
O112 Zn3 O74 87.7(7) . . ?
O23 Zn3 O74 86.4(6) . . ?
O193 Zn3 O74 178.0(7) . . ?
O63 Zn4 O15 100.7(7) . . ?
O63 Zn4 O27 99.3(7) . . ?
O15 Zn4 O27 94.6(6) . . ?
O63 Zn4 O119 98.2(6) . . ?
O15 Zn4 O119 84.9(5) . . ?
O27 Zn4 O119 162.2(8) . . ?
O63 Zn4 O130 95.4(5) . . ?
O15 Zn4 O130 163.8(8) . . ?
O27 Zn4 O130 83.8(5) . . ?
O119 Zn4 O130 91.7(5) . . ?
O63 Zn4 O145 175.2(7) . . ?
O15 Zn4 O145 83.5(5) . . ?
O27 Zn4 O145 82.4(5) . . ?
O119 Zn4 O145 79.9(5) . . ?
O130 Zn4 O145 80.3(4) . . ?
O138 Zn5 O119 98.8(6) . . ?
O138 Zn5 O33 96.7(6) . . ?
O119 Zn5 O33 87.1(4) . . ?
O138 Zn5 O140 94.3(5) . . ?
O119 Zn5 O140 98.8(5) . . ?
O33 Zn5 O140 166.6(8) . . ?
O138 Zn5 O3 93.3(5) . . ?
O119 Zn5 O3 167.7(7) . . ?
O33 Zn5 O3 89.7(5) . . ?
O140 Zn5 O3 82.0(4) . . ?
O138 Zn5 O168 176.3(6) . . ?
O119 Zn5 O168 84.6(4) . . ?
O33 Zn5 O168 84.8(4) . . ?
O140 Zn5 O168 83.7(5) . . ?
O3 Zn5 O168 83.4(5) . . ?
O130 Zn6 O45 86.3(4) . . ?
O130 Zn6 O140 98.5(4) . . ?
O45 Zn6 O140 171.5(7) . . ?
O130 Zn6 O5 172.6(7) . . ?
O45 Zn6 O5 90.8(4) . . ?
O140 Zn6 O5 83.6(4) . . ?
O130 Zn6 O151 94.9(5) . . ?
O45 Zn6 O151 93.2(4) . . ?
O140 Zn6 O151 93.4(5) . . ?
O5 Zn6 O151 92.1(4) . . ?
O130 Zn6 O67 87.9(4) . . ?
O45 Zn6 O67 87.1(5) . . ?
O140 Zn6 O67 86.1(4) . . ?
O5 Zn6 O67 85.2(5) . . ?
O151 Zn6 O67 177.3(6) . . ?
O148 Zn7 O8 101.0(7) . . ?
O148 Zn7 O143 99.5(7) . . ?
O8 Zn7 O143 86.5(7) . . ?
O148 Zn7 O49 96.1(7) . 2_556 ?
O8 Zn7 O49 91.6(7) . 2_556 ?
O143 Zn7 O49 164.3(8) . 2_556 ?
O148 Zn7 O56 96.3(8) . 2_556 ?
O8 Zn7 O56 162.2(8) . 2_556 ?
O143 Zn7 O56 95.0(7) . 2_556 ?
O49 Zn7 O56 82.2(6) 2_556 2_556 ?
O148 Zn7 O178 175.3(10) . . ?
O8 Zn7 O178 83.3(6) . . ?
O143 Zn7 O178 82.8(5) . . ?
O49 Zn7 O178 81.5(5) 2_556 . ?
O56 Zn7 O178 79.3(5) 2_556 . ?
O132 Zn8 O6 99.9(6) . . ?
O132 Zn8 O102 101.4(6) . . ?
O6 Zn8 O102 158.4(4) . . ?
O132 Zn8 O143 100.9(5) . . ?
O6 Zn8 O143 83.4(6) . . ?
O102 Zn8 O143 96.2(5) . . ?
O132 Zn8 O41 99.3(6) . . ?
O6 Zn8 O41 89.3(5) . . ?
O102 Zn8 O41 83.6(5) . . ?
O143 Zn8 O41 159.3(5) . . ?
O163 Zn9 O102 102.9(6) . . ?
O163 Zn9 O20 99.9(7) . . ?
O102 Zn9 O20 86.5(6) . . ?
O163 Zn9 O56 98.7(7) . 2_556 ?
O102 Zn9 O56 95.1(7) . 2_556 ?
O20 Zn9 O56 160.4(6) . 2_556 ?
O163 Zn9 O40 94.8(8) . 2_556 ?
O102 Zn9 O40 162.3(6) . 2_556 ?
O20 Zn9 O40 89.4(7) . 2_556 ?
O56 Zn9 O40 83.2(5) 2_556 2_556 ?
O163 Zn9 O185 175.0(9) . . ?
O102 Zn9 O185 81.8(5) . . ?
O20 Zn9 O185 82.0(4) . . ?
O56 Zn9 O185 78.9(4) 2_556 . ?
O40 Zn9 O185 80.6(4) 2_556 . ?
O129 Zn10 O105 104.3(6) . 2_556 ?
O129 Zn10 O82 101.4(8) . . ?
O105 Zn10 O82 95.9(8) 2_556 . ?
O129 Zn10 O14 100.3(8) . 2_556 ?
O105 Zn10 O14 84.2(7) 2_556 2_556 ?
O82 Zn10 O14 157.5(6) . 2_556 ?
O129 Zn10 O7 98.1(9) . . ?
O105 Zn10 O7 157.5(6) 2_556 . ?
O82 Zn10 O7 81.4(6) . . ?
O14 Zn10 O7 90.0(7) 2_556 . ?
O100 Zn11 O93 171.4(8) . . ?
O100 Zn11 O1 85.5(4) . . ?
O93 Zn11 O1 90.3(4) . . ?
O100 Zn11 O82 98.8(5) . . ?
O93 Zn11 O82 84.2(4) . . ?
O1 Zn11 O82 169.9(7) . . ?
O100 Zn11 O150 95.8(5) . . ?
O93 Zn11 O150 91.9(5) . . ?
O1 Zn11 O150 93.5(5) . . ?
O82 Zn11 O150 95.1(5) . . ?
O100 Zn11 O188 86.9(5) . . ?
O93 Zn11 O188 85.2(4) . . ?
O1 Zn11 O188 85.3(5) . . ?
O82 Zn11 O188 85.8(5) . . ?
O150 Zn11 O188 176.9(5) . . ?
O157 Zn12 O105 102.8(7) . 2_556 ?
O157 Zn12 O100 100.3(7) . . ?
O105 Zn12 O100 100.0(6) 2_556 . ?
O157 Zn12 O62 97.0(6) . 2_556 ?
O105 Zn12 O62 85.1(4) 2_556 2_556 ?
O100 Zn12 O62 160.4(10) . 2_556 ?
O157 Zn12 O4 95.8(6) . . ?
O105 Zn12 O4 160.5(10) 2_556 . ?
O100 Zn12 O4 82.4(4) . . ?
O62 Zn12 O4 86.7(5) 2_556 . ?
O157 Zn12 O195 175.5(7) . . ?
O105 Zn12 O195 81.2(5) 2_556 . ?
O100 Zn12 O195 81.0(5) . . ?
O62 Zn12 O195 81.1(5) 2_556 . ?
O4 Zn12 O195 80.1(5) . . ?
C11 C12 C13 118.4(6) . . ?
C11 C12 C14 120.2(6) . . ?
C13 C12 C14 121.2(7) . . ?
C12 C13 C8 121.7(6) . . ?
C145 O14 Ga10 110.5(4) . 2_556 ?
C145 O14 Zn10 107.4(6) . 2_556 ?
Ga10 O14 Zn10 14.3(5) 2_556 2_556 ?
C15 C14 C33 114.5(6) . . ?
C15 C14 C12 110.9(5) . . ?
C33 C14 C12 112.8(5) . . ?
C133 O15 Zn4 110.6(5) . . ?
C133 O15 Ga4 109.8(4) . . ?
Zn4 O15 Ga4 12.1(7) . . ?
C20 C15 C16 118.3(6) . . ?
C20 C15 C14 124.0(6) . . ?
C16 C15 C14 117.5(7) . . ?
C23 O16 Zn1 108.6(4) . . ?
C23 O16 Ga1 109.1(4) . . ?
Zn1 O16 Ga1 2.3(5) . . ?
O49 C16 C17 116.9(7) . . ?
O49 C16 C15 124.8(7) . . ?
C17 C16 C15 118.3(8) . . ?
O56 C17 C16 118.1(8) . . ?
O56 C17 C18 119.8(8) . . ?
C16 C17 C18 122.1(7) . . ?
O40 C18 C19 123.3(8) . . ?
O40 C18 C17 116.7(7) . . ?
C19 C18 C17 120.0(8) . . ?
C18 C19 C20 116.1(7) . . ?
C18 C19 C21 120.3(7) . . ?
C20 C19 C21 123.5(6) . . ?
C70 O20 Zn9 107.1(6) . . ?
C70 O20 Ga9 111.0(5) . . ?
Zn9 O20 Ga9 13.4(5) . . ?
C15 C20 C19 125.1(6) . . ?
C19 C21 C37 114.0(6) . . ?
C19 C21 C22 110.0(5) . . ?
C37 C21 C22 114.0(5) . . ?
C23 C22 C27 118.4(6) . . ?
C23 C22 C21 120.8(6) . . ?
C27 C22 C21 120.7(6) . . ?
C140 O23 Zn3 110.2(6) . . ?
C140 O23 Ga3 109.5(5) . . ?
Zn3 O23 Ga3 8.4(10) . . ?
C22 C23 O16 123.4(6) . . ?
C22 C23 C24 120.2(6) . . ?
O16 C23 C24 116.4(5) . . ?
O77 C24 C25 118.4(6) . . ?
O77 C24 C23 119.9(6) . . ?
C25 C24 C23 121.6(6) . . ?
O11 C25 C24 117.8(5) . . ?
O11 C25 C26 122.1(6) . . ?
C24 C25 C26 120.1(6) . . ?
C25 C26 C27 116.1(5) . . ?
C25 C26 C28 120.9(5) . . ?
C27 C26 C28 122.9(6) . . ?
C2 O27 Zn4 110.7(5) . . ?
C2 O27 Ga4 108.3(4) . . ?
Zn4 O27 Ga4 12.3(7) . . ?
C22 C27 C26 123.6(6) . . ?
C1 C28 C26 109.2(5) . . ?
C1 C28 C41 114.1(6) . . ?
C26 C28 C41 112.7(5) . . ?
C75 O29 Ga1 109.5(4) . 2_556 ?
C75 O29 Zn1 110.0(4) . 2_556 ?
Ga1 O29 Zn1 2.3(5) 2_556 2_556 ?
C7 C29 C30 111.3(6) . . ?
C31 C30 C29 110.8(6) . . ?
C32 C31 C30 112.0(6) . . ?
C131 O33 Zn5 108.5(4) . . ?
C131 O33 Ga5 111.9(3) . . ?
Zn5 O33 Ga5 8.9(6) . . ?
C14 C33 C34 112.2(6) . . ?
C35 C34 C33 111.3(7) . . ?
C34 C35 C36 108.4(8) . . ?
C38 C37 C21 111.8(6) . . ?
C37 C38 C39 109.1(8) . . ?
C40 C39 C38 105.3(10) . . ?
C18 O40 Ga9 109.3(5) . 2_556 ?
C18 O40 Zn9 109.2(6) . 2_556 ?
Ga9 O40 Zn9 12.8(5) 2_556 2_556 ?
C68 O41 Ga8 108.7(5) . . ?
C68 O41 Zn8 108.6(6) . . ?
Ga8 O41 Zn8 15.1(3) . . ?
C42 C41 C28 113.5(6) . . ?
C43 C42 C41 112.7(7) . . ?
C42 C43 C44 116.1(8) . . ?
C4 O45 Zn6 108.8(5) . . ?
C4 O45 Ga6 110.2(5) . . ?
Zn6 O45 Ga6 8.0(6) . . ?
C77 O47 Zn3 110.7(5) . 2_556 ?
C77 O47 Ga3 110.2(5) . 2_556 ?
Zn3 O47 Ga3 8.3(10) 2_556 2_556 ?
C16 O49 Ga7 108.1(5) . 2_556 ?
C16 O49 Zn7 110.7(6) . 2_556 ?
Ga7 O49 Zn7 12.0(6) 2_556 2_556 ?
C17 O56 Ga7 108.4(6) . 2_556 ?
C17 O56 Ga9 105.9(6) . 2_556 ?
Ga7 O56 Ga9 145.6(5) 2_556 2_556 ?
C17 O56 Zn7 108.8(6) . 2_556 ?
Ga7 O56 Zn7 11.3(7) 2_556 2_556 ?
Ga9 O56 Zn7 144.2(6) 2_556 2_556 ?
C17 O56 Zn9 108.1(7) . 2_556 ?
Ga7 O56 Zn9 142.0(6) 2_556 2_556 ?
Ga9 O56 Zn9 13.0(5) 2_556 2_556 ?
Zn7 O56 Zn9 137.0(6) 2_556 2_556 ?
C138 O57 Zn2 108.9(4) . . ?
C138 O57 Ga2 109.1(3) . . ?
Zn2 O57 Ga2 3.7(6) . . ?
C61 C60 C65 116.1(6) . . ?
C61 C60 C87 120.7(5) . . ?
C65 C60 C87 123.2(6) . . ?
C60 C61 O5 124.8(6) . . ?
C60 C61 C62 122.8(6) . . ?
O5 C61 C62 112.4(7) . . ?
C147 O62 Ga12 110.1(3) . 2_556 ?
C147 O62 Zn12 106.4(4) . 2_556 ?
Ga12 O62 Zn12 9.6(8) 2_556 2_556 ?
O140 C62 C61 122.5(6) . . ?
O140 C62 C63 118.2(6) . . ?
C61 C62 C63 119.2(6) . . ?
Zn4 O63 Ga4 3.8(6) . . ?
O3 C63 C64 126.2(6) . . ?
O3 C63 C62 115.0(7) . . ?
C64 C63 C62 118.8(6) . . ?
C65 C64 C63 118.6(6) . . ?
C65 C64 C66 123.8(7) . . ?
C63 C64 C66 117.6(6) . . ?
C64 C65 C60 124.3(6) . . ?
C64 C66 C88 112.8(5) . . ?
C64 C66 C67 109.4(5) . . ?
C88 C66 C67 114.2(5) . . ?
Ga6 O67 Zn6 2.0(5) . . ?
C72 C67 C68 119.5(6) . . ?
C72 C67 C66 123.1(6) . . ?
C68 C67 C66 117.4(7) . . ?
O41 C68 C67 124.4(6) . . ?
O41 C68 C69 117.9(7) . . ?
C67 C68 C69 117.7(7) . . ?
C70 C69 O102 121.3(6) . . ?
C70 C69 C68 121.6(6) . . ?
O102 C69 C68 117.0(7) . . ?
C69 C70 C71 121.4(6) . . ?
C69 C70 O20 116.7(6) . . ?
C71 C70 O20 121.9(7) . . ?
C70 C71 C72 116.9(6) . . ?
C70 C71 C73 120.7(7) . . ?
C72 C71 C73 122.4(6) . . ?
C67 C72 C71 122.7(6) . . ?
C71 C73 C74 111.6(5) . . ?
C71 C73 C92 114.3(6) . . ?
C74 C73 C92 112.6(5) . . ?
Ga3 O74 Zn3 0.8(10) . . ?
C75 C74 C79 118.1(5) . . ?
C75 C74 C73 119.5(6) . . ?
C79 C74 C73 122.1(6) . . ?
C74 C75 C76 121.5(6) . . ?
C74 C75 O29 123.7(5) . . ?
C76 C75 O29 114.8(6) . . ?
O123 C76 C75 120.7(6) . . ?
O123 C76 C77 119.6(5) . . ?
C75 C76 C77 119.7(6) . . ?
C24 O77 Ga2 110.7(4) . . ?
C24 O77 Zn1 110.1(4) . . ?
Ga2 O77 Zn1 139.2(4) . . ?
C24 O77 Ga1 110.5(4) . . ?
Ga2 O77 Ga1 138.8(4) . . ?
Zn1 O77 Ga1 2.3(5) . . ?
C24 O77 Zn2 110.5(5) . . ?
Ga2 O77 Zn2 3.5(7) . . ?
Zn1 O77 Zn2 139.4(4) . . ?
Ga1 O77 Zn2 138.8(4) . . ?
O47 C77 C78 124.4(6) . . ?
O47 C77 C76 115.8(6) . . ?
C78 C77 C76 119.8(6) . . ?
C77 C78 C79 117.6(6) . . ?
C77 C78 C80 118.4(7) . . ?
C79 C78 C80 123.8(7) . . ?
C77 C78 C80A 119.7(5) . . ?
C79 C78 C80A 122.5(5) . . ?
C80 C78 C80A 1.6(5) . . ?
C74 C79 C78 123.2(6) . . ?
C81 C80 C78 113.7(9) . . ?
C81 C80 C96 114.1(10) . . ?
C78 C80 C96 110.0(9) . . ?
C82 C81 C86 116.6(7) . . ?
C82 C81 C80A 122.1(7) . . ?
C86 C81 C80A 121.1(6) . . ?
C82 C81 C80 120.8(8) . . ?
C86 C81 C80 122.4(7) . . ?
C80A C81 C80 1.7(4) . . ?
C83 O82 Ga10 108.4(6) . . ?
C83 O82 Ga11 108.7(5) . . ?
Ga10 O82 Ga11 142.9(5) . . ?
C83 O82 Zn10 109.7(7) . . ?
Ga10 O82 Zn10 14.4(5) . . ?
Ga11 O82 Zn10 139.3(5) . . ?
C83 O82 Zn11 109.1(5) . . ?
Ga10 O82 Zn11 142.5(5) . . ?
Ga11 O82 Zn11 1.8(6) . . ?
Zn10 O82 Zn11 138.2(6) . . ?
C83 C82 C81 121.2(7) . . ?
C83 C82 O7 115.5(6) . . ?
C81 C82 O7 123.3(8) . . ?
C82 C83 O82 119.7(7) . . ?
C82 C83 C84 121.9(6) . . ?
O82 C83 C84 118.5(7) . . ?
C83 C84 O93 117.9(6) . . ?
C83 C84 C85 119.7(7) . . ?
O93 C84 C85 122.3(7) . . ?
C86 C85 C84 117.4(6) . . ?
C86 C85 C87 123.6(6) . . ?
C84 C85 C87 119.1(6) . . ?
C85 C86 C81 123.2(6) . . ?
C60 C87 C85 109.8(5) . . ?
C60 C87 C104 113.9(4) . . ?
C85 C87 C104 113.4(5) . . ?
C66 C88 C89 112.7(5) . . ?
C90 C89 C88 112.1(5) . . ?
C91 C90 C89 112.8(6) . . ?
C93 C92 C73 110.5(5) . . ?
C84 O93 Ga11 109.2(4) . . ?
C84 O93 Zn11 109.4(5) . . ?
Ga11 O93 Zn11 1.7(6) . . ?
C94 C93 C92 112.6(6) . . ?
C93 C94 C95 111.7(7) . . ?
C101 C96 C80 111.6(9) . . ?
C96A C97 C98 126.8(15) . . ?
C97 C98 C108 128.6(14) . . ?
C10 O100 Zn11 108.9(5) . . ?
C10 O100 Ga12 109.2(4) . . ?
Zn11 O100 Ga12 141.8(4) . . ?
C10 O100 Ga11 109.2(4) . . ?
Zn11 O100 Ga11 1.8(6) . . ?
Ga12 O100 Ga11 141.5(4) . . ?
C10 O100 Zn12 111.9(5) . . ?
Zn11 O100 Zn12 138.2(5) . . ?
Ga12 O100 Zn12 9.9(8) . . ?
Ga11 O100 Zn12 138.3(5) . . ?
C102 C101 C96 111.9(8) . . ?
C69 O102 Ga8 110.5(5) . . ?
C69 O102 Zn9 106.0(6) . . ?
Ga8 O102 Zn9 143.3(5) . . ?
C69 O102 Zn8 109.5(5) . . ?
Ga8 O102 Zn8 15.4(3) . . ?
Zn9 O102 Zn8 139.2(5) . . ?
C69 O102 Ga9 107.2(5) . . ?
Ga8 O102 Ga9 141.2(4) . . ?
Zn9 O102 Ga9 13.0(5) . . ?
Zn8 O102 Ga9 142.7(4) . . ?
C101 C102 C103 109.2(13) . . ?
C105 C104 C87 112.9(4) . . ?
C146 O105 Zn12 109.7(4) . 2_556 ?
C146 O105 Zn10 107.4(5) . 2_556 ?
Zn12 O105 Zn10 136.0(6) 2_556 2_556 ?
C146 O105 Ga12 109.6(4) . 2_556 ?
Zn12 O105 Ga12 9.7(8) 2_556 2_556 ?
Zn10 O105 Ga12 140.6(6) 2_556 2_556 ?
C146 O105 Ga10 108.4(4) . 2_556 ?
Zn12 O105 Ga10 140.9(5) 2_556 2_556 ?
Zn10 O105 Ga10 14.4(5) 2_556 2_556 ?
Ga12 O105 Ga10 142.0(4) 2_556 2_556 ?
C106 C105 C104 110.4(6) . . ?
C107 C106 C105 112.6(8) . . ?
C139 O112 Ga3 110.6(4) . . ?
C139 O112 Zn2 107.5(4) . . ?
Ga3 O112 Zn2 141.2(5) . . ?
C139 O112 Ga2 109.2(4) . . ?
Ga3 O112 Ga2 140.0(4) . . ?
Zn2 O112 Ga2 3.9(6) . . ?
C139 O112 Zn3 110.4(4) . . ?
Ga3 O112 Zn3 8.5(10) . . ?
Zn2 O112 Zn3 142.0(5) . . ?
Ga2 O112 Zn3 140.1(4) . . ?
C132 O119 Zn5 107.4(4) . . ?
C132 O119 Ga4 110.2(4) . . ?
Zn5 O119 Ga4 141.8(3) . . ?
C132 O119 Ga5 109.2(4) . . ?
Zn5 O119 Ga5 8.6(6) . . ?
Ga4 O119 Ga5 140.6(3) . . ?
C132 O119 Zn4 105.9(4) . . ?
Zn5 O119 Zn4 141.8(4) . . ?
Ga4 O119 Zn4 12.0(6) . . ?
Ga5 O119 Zn4 143.5(4) . . ?
C76 O123 Ga1 108.4(3) . 2_556 ?
C76 O123 Zn3 108.6(6) . 2_556 ?
Ga1 O123 Zn3 142.8(6) 2_556 2_556 ?
C76 O123 Zn1 109.2(4) . 2_556 ?
Ga1 O123 Zn1 2.4(5) 2_556 2_556 ?
Zn3 O123 Zn1 142.2(6) 2_556 2_556 ?
C76 O123 Ga3 108.9(5) . 2_556 ?
Ga1 O123 Ga3 140.7(4) 2_556 2_556 ?
Zn3 O123 Ga3 8.5(10) 2_556 2_556 ?
Zn1 O123 Ga3 140.6(5) 2_556 2_556 ?
Zn10 O129 Ga10 2.2(9) . . ?
C3 O130 Zn6 109.8(5) . . ?
C3 O130 Ga4 107.1(4) . . ?
Zn6 O130 Ga4 142.6(4) . . ?
C3 O130 Ga6 109.4(4) . . ?
Zn6 O130 Ga6 7.7(5) . . ?
Ga4 O130 Ga6 143.5(3) . . ?
C3 O130 Zn4 105.0(5) . . ?
Zn6 O130 Zn4 144.8(5) . . ?
Ga4 O130 Zn4 11.3(6) . . ?
Ga6 O130 Zn4 143.0(4) . . ?
C135 C130 C131 118.6(6) . . ?
C135 C130 C157 124.0(6) . . ?
C131 C130 C157 117.3(6) . . ?
O33 C131 C130 126.4(6) . . ?
O33 C131 C132 115.7(6) . . ?
C130 C131 C132 117.9(6) . . ?
Zn8 O132 Ga8 0.6(8) . . ?
O119 C132 C133 121.2(6) . . ?
O119 C132 C131 119.2(7) . . ?
C133 C132 C131 119.7(6) . . ?
C132 C133 C134 123.0(6) . . ?
C132 C133 O15 114.5(6) . . ?
C134 C133 O15 122.5(7) . . ?
C133 C134 C135 115.1(6) . . ?
C133 C134 C136 120.6(6) . . ?
C135 C134 C136 124.2(6) . . ?
C130 C135 C134 125.6(6) . . ?
C134 C136 C137 113.3(5) . . ?
C134 C136 C158 114.7(6) . . ?
C137 C136 C158 111.0(6) . . ?
C138 C137 C142 117.5(5) . . ?
C138 C137 C136 120.0(6) . . ?
C142 C137 C136 122.1(5) . . ?
Zn5 O138 Ga5 3.0(5) . . ?
C139 C138 O57 116.5(5) . . ?
C139 C138 C137 120.9(6) . . ?
O57 C138 C137 122.6(5) . . ?
O112 C139 C138 120.8(6) . . ?
O112 C139 C140 118.0(6) . . ?
C138 C139 C140 121.1(5) . . ?
C62 O140 Ga5 109.8(4) . . ?
C62 O140 Ga6 106.8(4) . . ?
Ga5 O140 Ga6 143.1(3) . . ?
C62 O140 Zn6 109.4(4) . . ?
Ga5 O140 Zn6 140.6(4) . . ?
Ga6 O140 Zn6 7.9(6) . . ?
C62 O140 Zn5 111.5(4) . . ?
Ga5 O140 Zn5 8.7(6) . . ?
Ga6 O140 Zn5 139.5(4) . . ?
Zn6 O140 Zn5 138.7(4) . . ?
O23 C140 C141 123.2(6) . . ?
O23 C140 C139 117.0(5) . . ?
C141 C140 C139 119.7(6) . . ?
C142 C141 C140 117.9(6) . . ?
C142 C141 C143 118(3) . . ?
C140 C141 C143 124(2) . . ?
C142 C141 C14A 126(3) . . ?
C140 C141 C14A 116(3) . . ?
C143 C141 C14A 8(5) . . ?
C141 C142 C137 122.6(6) . . ?
C153 O143 Zn7 106.6(5) . . ?
C153 O143 Ga8 110.1(4) . . ?
Zn7 O143 Ga8 143.2(6) . . ?
C153 O143 Ga7 110.5(4) . . ?
Zn7 O143 Ga7 12.1(6) . . ?
Ga8 O143 Ga7 137.8(4) . . ?
C153 O143 Zn8 108.8(4) . . ?
Zn7 O143 Zn8 141.0(7) . . ?
Ga8 O143 Zn8 15.3(3) . . ?
Ga7 O143 Zn8 140.5(5) . . ?
C141 C143 C144 114(3) . . ?
C141 C143 C175 116(4) . . ?
C144 C143 C175 116(4) . . ?
Zn2 O144 Ga2 1.6(5) . . ?
C145 C144 C14A 115(3) . . ?
C145 C144 C149 116.8(6) . . ?
C14A C144 C149 128(3) . . ?
C145 C144 C143 123(2) . . ?
C14A C144 C143 8(5) . . ?
C149 C144 C143 120(3) . . ?
Ga4 O145 Zn4 3.1(5) . . ?
O14 C145 C146 115.8(6) . . ?
O14 C145 C144 123.4(6) . . ?
C146 C145 C144 120.7(6) . . ?
O105 C146 C145 121.0(6) . . ?
O105 C146 C147 117.7(7) . . ?
C145 C146 C147 121.3(6) . . ?
O62 C147 C148 123.8(6) . . ?
O62 C147 C146 117.4(6) . . ?
C148 C147 C146 118.8(7) . . ?
Zn7 O148 Ga7 4.3(8) . . ?
C147 C148 C149 117.6(6) . . ?
C147 C148 C150 118.9(6) . . ?
C149 C148 C150 123.4(6) . . ?
C148 C149 C144 124.7(6) . . ?
Zn11 O150 Ga11 0.7(4) . . ?
C148 C150 C151 110.9(5) . . ?
C148 C150 C182 113.0(6) . . ?
C151 C150 C182 114.8(5) . . ?
Zn6 O151 Ga6 2.0(5) . . ?
C152 C151 C156 119.5(6) . . ?
C152 C151 C150 120.3(6) . . ?
C156 C151 C150 119.9(6) . . ?
O8 C152 C151 126.5(6) . . ?
O8 C152 C153 114.4(6) . . ?
C151 C152 C153 119.1(6) . . ?
O143 C153 C152 119.4(6) . . ?
O143 C153 C154 118.7(7) . . ?
C152 C153 C154 121.8(7) . . ?
C155 C154 O6 127.1(6) . . ?
C155 C154 C153 118.5(6) . . ?
O6 C154 C153 114.4(6) . . ?
C154 C155 C156 121.1(6) . . ?
C154 C155 C157 119.5(6) . . ?
C156 C155 C157 119.3(6) . . ?
C155 C156 C151 119.7(6) . . ?
Zn12 O157 Ga12 3.1(6) . . ?
C186 C157 C130 112.1(5) . . ?
C186 C157 C155 116.2(5) . . ?
C130 C157 C155 110.5(5) . . ?
C159 C158 C136 115.7(6) . . ?
C160 C159 C158 115.3(7) . . ?
C159 C160 C161 120.2(9) . . ?
Zn9 O163 Ga9 3.9(8) . . ?
Ga5 O168 Zn5 2.6(4) . . ?
C179 C175 C143 119(4) . . ?
C177 C176 C17A 115(2) . . ?
C176 C177 C178 105.6(13) . . ?
Ga7 O178 Zn7 3.7(7) . . ?
C175 C179 C180 111(3) . . ?
C179 C180 C181 122(3) . . ?
C150 C182 C183 109.8(6) . . ?
C184 C183 C182 110.8(7) . . ?
C183 C184 C185 108.2(8) . . ?
Ga9 O185 Zn9 3.2(7) . . ?
Zn1 O186 Ga1 0.7(4) . . ?
C157 C186 C187 110.9(5) . . ?
C188 C187 C186 111.0(6) . . ?
Ga11 O188 Zn11 0.6(3) . . ?
C187 C188 C189 110.9(6) . . ?
Ga2 O191 Zn2 1.4(4) . . ?
Zn3 O193 Ga3 0.7(8) . . ?
Ga12 O195 Zn12 2.4(5) . . ?
Ga1 O2 Zn1 0.7(5) . . ?
C97 C96A C80A 118.2(10) . . ?
C81 C80A C78 111.8(8) . . ?
C81 C80A C96A 114.4(9) . . ?
C78 C80A C96A 112.7(9) . . ?
C176 C17A C14A 114(4) . . ?
C144 C14A C17A 111(4) . . ?
C144 C14A C141 110(4) . . ?
C17A C14A C141 106(4) . . ?

loop_
_geom_bond_atom_site_label_1
_geom_bond_atom_site_label_2
_geom_bond_distance
_geom_bond_site_symmetry_2
_geom_bond_publ_flag
Ga1 O2 1.908(9) . ?
Ga1 O123 1.969(6) 2_556 ?
Ga1 O77 1.982(8) . ?
Ga1 O29 1.987(8) 2_556 ?
Ga1 O16 2.048(7) . ?
Ga1 O186 2.243(9) . ?
O1 C9 1.388(7) . ?
O1 Zn11 2.006(10) . ?
O1 Ga11 2.012(6) . ?
C1 C6 1.393(8) . ?
C1 C2 1.429(9) . ?
C1 C28 1.492(9) . ?
Ga2 O77 1.947(8) . ?
Ga2 O112 1.981(7) . ?
Ga2 O11 2.011(8) . ?
Ga2 O57 2.010(8) . ?
Ga2 O144 2.036(9) . ?
Ga2 O191 2.243(9) . ?
C2 O27 1.379(7) . ?
C2 C3 1.378(9) . ?
Ga3 O74 1.820(17) . ?
Ga3 O112 1.969(14) . ?
Ga3 O123 1.994(10) 2_556 ?
Ga3 O23 2.002(12) . ?
Ga3 O47 2.027(14) 2_556 ?
Ga3 O193 2.369(15) . ?
O3 C63 1.361(7) . ?
O3 Ga5 1.950(7) . ?
O3 Zn5 2.044(12) . ?
C3 O130 1.362(6) . ?
C3 C4 1.397(9) . ?
Ga4 O119 1.949(8) . ?
Ga4 O27 1.978(9) . ?
Ga4 O130 1.978(6) . ?
Ga4 O15 1.999(8) . ?
Ga4 O145 2.026(9) . ?
Ga4 O63 2.144(11) . ?
O4 C11 1.397(7) . ?
O4 Ga12 1.964(8) . ?
O4 Zn12 2.081(13) . ?
C4 O45 1.343(7) . ?
C4 C5 1.434(9) . ?
Ga5 O140 1.953(5) . ?
Ga5 O33 1.984(6) . ?
Ga5 O168 2.007(7) . ?
Ga5 O119 2.011(6) . ?
Ga5 O138 2.089(8) . ?
O5 C61 1.391(7) . ?
O5 Ga6 1.934(10) . ?
O5 Zn6 2.005(12) . ?
C5 C6 1.363(8) . ?
C5 C7 1.526(8) . ?
Ga6 O67 1.865(11) . ?
Ga6 O45 1.961(8) . ?
Ga6 O140 1.979(8) . ?
Ga6 O130 1.981(9) . ?
Ga6 O151 2.282(9) . ?
O6 C154 1.359(7) . ?
O6 Ga8 1.966(11) . ?
O6 Zn8 1.966(15) . ?
Ga7 O56 1.881(12) 2_556 ?
Ga7 O49 1.935(12) 2_556 ?
Ga7 O8 1.989(12) . ?
Ga7 O143 1.993(11) . ?
Ga7 O178 2.031(9) . ?
Ga7 O148 2.171(9) . ?
O7 C82 1.373(7) . ?
O7 Ga10 1.948(13) . ?
O7 Zn10 2.044(17) . ?
C7 C8 1.512(8) . ?
C7 C29 1.520(8) . ?
Ga8 O102 1.932(10) . ?
Ga8 O172 1.965(6) . ?
Ga8 O143 1.978(9) . ?
Ga8 O41 1.988(10) . ?
Ga8 O132 2.232(6) . ?
O8 C152 1.351(7) . ?
O8 Zn7 1.873(18) . ?
C8 C9 1.344(8) . ?
C8 C13 1.430(8) . ?
Ga9 O40 1.929(12) 2_556 ?
Ga9 O20 1.995(10) . ?
Ga9 O56 1.995(10) 2_556 ?
Ga9 O185 2.004(7) . ?
Ga9 O102 2.046(10) . ?
Ga9 O163 2.170(7) . ?
C9 C10 1.403(9) . ?
Ga10 O82 1.961(13) . ?
Ga10 O14 1.995(13) 2_556 ?
Ga10 O105 2.001(12) 2_556 ?
Ga10 O167 2.028(8) . ?
Ga10 O129 2.201(8) . ?
C10 O100 1.360(7) . ?
C10 C11 1.411(9) . ?
Ga11 O100 1.962(6) . ?
Ga11 O93 1.975(6) . ?
Ga11 O82 1.992(7) . ?
Ga11 O150 2.074(8) . ?
Ga11 O188 2.270(7) . ?
O11 C25 1.355(7) . ?
O11 Zn2 2.017(11) . ?
C11 C12 1.364(9) . ?
Ga12 O100 1.967(7) . ?
Ga12 O62 1.974(7) 2_556 ?
Ga12 O105 2.005(6) 2_556 ?
Ga12 O157 2.148(10) . ?
Ga12 O195 2.161(10) . ?
Zn1 O77 1.955(10) . ?
Zn1 O123 1.979(8) 2_556 ?
Zn1 O29 2.005(9) 2_556 ?
Zn1 O2 1.987(9) . ?
Zn1 O16 2.030(8) . ?
Zn1 O186 2.164(9) . ?
Zn2 O144 1.911(14) . ?
Zn2 O57 1.961(11) . ?
Zn2 O112 1.985(11) . ?
Zn2 O77 2.012(11) . ?
Zn2 O191 2.366(14) . ?
Zn3 O123 1.972(12) 2_556 ?
Zn3 O47 1.988(18) 2_556 ?
Zn3 O112 1.984(18) . ?
Zn3 O23 1.996(12) . ?
Zn3 O193 2.076(19) . ?
Zn3 O74 2.11(2) . ?
Zn4 O63 1.744(16) . ?
Zn4 O15 1.905(12) . ?
Zn4 O27 1.946(13) . ?
Zn4 O119 2.021(13) . ?
Zn4 O130 2.104(12) . ?
Zn4 O145 2.429(13) . ?
Zn5 O138 1.800(13) . ?
Zn5 O119 1.934(11) . ?
Zn5 O33 1.945(11) . ?
Zn5 O140 2.013(10) . ?
Zn5 O168 2.297(13) . ?
Zn6 O130 1.907(10) . ?
Zn6 O45 1.959(11) . ?
Zn6 O140 1.980(10) . ?
Zn6 O151 2.020(10) . ?
Zn6 O67 2.128(12) . ?
Zn7 O148 1.780(14) . ?
Zn7 O143 1.942(15) . ?
Zn7 O49 2.007(15) 2_556 ?
Zn7 O56 2.039(17) 2_556 ?
Zn7 O178 2.424(14) . ?
Zn8 O132 1.704(7) . ?
Zn8 O102 1.987(14) . ?
Zn8 O143 1.994(13) . ?
Zn8 O41 2.017(13) . ?
Zn9 O163 1.726(11) . ?
Zn9 O102 1.949(17) . ?
Zn9 O20 1.983(16) . ?
Zn9 O56 2.059(16) 2_556 ?
Zn9 O40 2.062(16) 2_556 ?
Zn9 O185 2.451(11) . ?
Zn10 O129 1.707(11) . ?
Zn10 O105 1.976(18) 2_556 ?
Zn10 O82 2.006(19) . ?
Zn10 O14 2.021(19) 2_556 ?
Zn11 O100 1.944(10) . ?
Zn11 O93 1.999(10) . ?
Zn11 O82 2.007(10) . ?
Zn11 O150 2.016(14) . ?
Zn11 O188 2.330(14) . ?
Zn12 O157 1.826(17) . ?
Zn12 O105 1.945(12) 2_556 ?
Zn12 O100 1.971(12) . ?
Zn12 O62 2.027(12) 2_556 ?
Zn12 O195 2.487(17) . ?
C12 C13 1.383(8) . ?
C12 C14 1.545(8) . ?
O14 C145 1.362(6) . ?
O14 Ga10 1.995(13) 2_556 ?
O14 Zn10 2.021(19) 2_556 ?
C14 C15 1.489(8) . ?
C14 C33 1.525(8) . ?
O15 C133 1.394(6) . ?
C15 C20 1.376(8) . ?
C15 C16 1.421(9) . ?
O16 C23 1.374(7) . ?
C16 O49 1.364(8) . ?
C16 C17 1.389(10) . ?
C17 O56 1.383(8) . ?
C17 C18 1.424(10) . ?
C18 O40 1.389(8) . ?
C18 C19 1.399(9) . ?
C19 C20 1.410(8) . ?
C19 C21 1.494(9) . ?
O20 C70 1.385(7) . ?
C21 C37 1.516(8) . ?
C21 C22 1.533(8) . ?
C22 C23 1.371(8) . ?
C22 C27 1.393(8) . ?
O23 C140 1.365(6) . ?
C23 C24 1.402(8) . ?
C24 O77 1.349(7) . ?
C24 C25 1.381(8) . ?
C25 C26 1.418(8) . ?
C26 C27 1.418(8) . ?
C26 C28 1.514(8) . ?
C28 C41 1.537(8) . ?
O29 C75 1.403(7) . ?
O29 Ga1 1.987(8) 2_556 ?
O29 Zn1 2.005(9) 2_556 ?
C29 C30 1.558(8) . ?
C30 C31 1.535(8) . ?
C31 C32 1.525(9) . ?
O33 C131 1.338(6) . ?
C33 C34 1.565(9) . ?
C34 C35 1.491(9) . ?
C35 C36 1.533(12) . ?
C37 C38 1.508(10) . ?
C38 C39 1.623(12) . ?
C39 C40 1.607(15) . ?
O40 Ga9 1.929(12) 2_556 ?
O40 Zn9 2.062(16) 2_556 ?
O41 C68 1.370(8) . ?
C41 C42 1.507(9) . ?
C42 C43 1.495(10) . ?
C43 C44 1.571(12) . ?
O47 C77 1.352(7) . ?
O47 Zn3 1.988(18) 2_556 ?
O47 Ga3 2.027(14) 2_556 ?
O49 Ga7 1.935(12) 2_556 ?
O49 Zn7 2.007(15) 2_556 ?
O56 Ga7 1.881(12) 2_556 ?
O56 Ga9 1.995(10) 2_556 ?
O56 Zn7 2.039(17) 2_556 ?
O56 Zn9 2.059(16) 2_556 ?
O57 C138 1.386(6) . ?
C60 C61 1.362(8) . ?
C60 C65 1.435(8) . ?
C60 C87 1.483(8) . ?
C61 C62 1.400(9) . ?
O62 C147 1.353(7) . ?
O62 Ga12 1.974(7) 2_556 ?
O62 Zn12 2.027(12) 2_556 ?
C62 O140 1.341(7) . ?
C62 C63 1.452(9) . ?
C63 C64 1.397(8) . ?
C64 C65 1.371(8) . ?
C64 C66 1.500(8) . ?
C66 C88 1.526(8) . ?
C66 C67 1.559(8) . ?
C67 C72 1.354(8) . ?
C67 C68 1.394(9) . ?
C68 C69 1.399(9) . ?
C69 C70 1.353(9) . ?
C69 O102 1.383(7) . ?
C70 C71 1.369(9) . ?
C71 C72 1.410(8) . ?
C71 C73 1.516(9) . ?
C73 C74 1.533(8) . ?
C73 C92 1.553(8) . ?
C74 C75 1.351(8) . ?
C74 C79 1.390(8) . ?
C75 C76 1.398(8) . ?
C76 O123 1.367(6) . ?
C76 C77 1.418(9) . ?
C77 C78 1.381(8) . ?
C78 C79 1.408(8) . ?
C78 C80 1.508(13) . ?
C78 C80A 1.526(12) . ?
C80 C81 1.473(15) . ?
C80 C96 1.564(13) . ?
C81 C82 1.372(9) . ?
C81 C86 1.432(9) . ?
C81 C80A 1.489(13) . ?
O82 C83 1.379(7) . ?
C82 C83 1.366(9) . ?
C83 C84 1.380(9) . ?
C84 O93 1.383(8) . ?
C84 C85 1.408(8) . ?
C85 C86 1.373(8) . ?
C85 C87 1.514(8) . ?
C87 C104 1.548(6) . ?
C88 C89 1.536(8) . ?
C89 C90 1.512(8) . ?
C90 C91 1.494(8) . ?
C92 C93 1.532(8) . ?
C93 C94 1.506(10) . ?
C94 C95 1.508(10) . ?
C96 C101 1.562(11) . ?
C97 C96A 1.519(13) . ?
C97 C98 1.571(15) . ?
C98 C108 1.604(15) . ?
C101 C102 1.498(13) . ?
C102 C103 1.502(15) . ?
C104 C105 1.547(8) . ?
O105 C146 1.339(8) . ?
O105 Zn12 1.945(12) 2_556 ?
O105 Zn10 1.976(18) 2_556 ?
O105 Ga12 2.005(6) 2_556 ?
O105 Ga10 2.001(12) 2_556 ?
C105 C106 1.532(10) . ?
C106 C107 1.496(12) . ?
O112 C139 1.352(7) . ?
O119 C132 1.336(7) . ?
O123 Ga1 1.969(6) 2_556 ?
O123 Zn3 1.972(12) 2_556 ?
O123 Zn1 1.979(8) 2_556 ?
O123 Ga3 1.994(10) 2_556 ?
C130 C135 1.359(8) . ?
C130 C131 1.405(8) . ?
C130 C157 1.525(8) . ?
C131 C132 1.441(9) . ?
C132 C133 1.378(9) . ?
C133 C134 1.385(9) . ?
C134 C135 1.399(8) . ?
C134 C136 1.454(8) . ?
C136 C137 1.539(8) . ?
C136 C158 1.588(9) . ?
C137 C138 1.388(8) . ?
C137 C142 1.412(8) . ?
C138 C139 1.363(8) . ?
C139 C140 1.407(9) . ?
C140 C141 1.392(8) . ?
C141 C142 1.390(8) . ?
C141 C143 1.50(6) . ?
C141 C14A 1.57(7) . ?
O143 C153 1.352(7) . ?
C143 C144 1.48(7) . ?
C143 C175 1.567(18) . ?
C144 C145 1.402(9) . ?
C144 C14A 1.48(7) . ?
C144 C149 1.408(8) . ?
C145 C146 1.394(10) . ?
C146 C147 1.440(9) . ?
C147 C148 1.405(8) . ?
C148 C149 1.405(8) . ?
C148 C150 1.497(8) . ?
C150 C151 1.520(8) . ?
C150 C182 1.532(8) . ?
C151 C152 1.368(8) . ?
C151 C156 1.436(8) . ?
C152 C153 1.392(9) . ?
C153 C154 1.421(9) . ?
C154 C155 1.353(8) . ?
C155 C156 1.396(8) . ?
C155 C157 1.550(8) . ?
C157 C186 1.516(8) . ?
C158 C159 1.481(10) . ?
C159 C160 1.444(10) . ?
C160 C161 1.501(13) . ?
C175 C179 1.55(2) . ?
C176 C177 1.521(13) . ?
C176 C17A 1.55(2) . ?
C177 C178 1.530(14) . ?
C179 C180 1.563(19) . ?
C180 C181 1.585(19) . ?
C182 C183 1.575(9) . ?
C183 C184 1.515(10) . ?
C184 C185 1.570(11) . ?
C186 C187 1.570(8) . ?
C187 C188 1.498(8) . ?
C188 C189 1.565(9) . ?
C96A C80A 1.568(13) . ?
C17A C14A 1.555(19) . ?

loop_
_platon_squeeze_void_nr
_platon_squeeze_void_average_x
_platon_squeeze_void_average_y
_platon_squeeze_void_average_z
_platon_squeeze_void_volume
_platon_squeeze_void_count_electrons
_platon_squeeze_void_content
1 0.450 -0.002 0.016 9431 3489 ' '
2 1.000 0.000 0.500 812 254 ' '
